data_7713063
loop_
_publ_author_name
'Alotaibi, Rajeh'
'Booth, Amy'
'Little, Edmund'
'Brookfield, Adam'
'Achari, Amritroop'
'Lockyer, Selena J.'
'Timco, Grigore A.'
'Whitehead, George F. S.'
'Vit&#xf3;rica-Yrez&#xe1;bal, I&#xf1;igo J'
'Chilton, Nicholas F.'
'Nair, Rahul R.'
'Collison, David'
'Winpenny, Richard E. P.'

_publ_section_title
;
 Synthesis and characterization of heterometallic rings templated through
 alkylammonium or imidazolium cations.
;
_journal_name_full 'Dalton transactions (Cambridge, England : 2003)'
_journal_paper_doi 10.1039/d3dt00982c
_journal_year 2023
_chemical_formula_moiety 'C80 H144 Cr7 F8 O32 Zn1, C5 H9 N2'
_chemical_formula_sum 'C85 H153 Cr7 F8 N2 O32 Zn'
_chemical_formula_weight 2296.46
_space_group_crystal_system monoclinic
_space_group_IT_number 15
_space_group_name_Hall '-I 2ya'
_space_group_name_H-M_alt 'I 1 2/a 1'
_atom_sites_solution_hydrogens geom
_atom_sites_solution_primary dual
_audit_creation_date 2023-05-04
_audit_creation_method
;
Olex2 1.5
(compiled 2023.03.06 svn.rbb2c1857 for OlexSys, GUI svn.r6748)
;
_audit_update_record
;
2023-05-04 deposited with the CCDC.	2023-05-11 downloaded from the CCDC.
;
_cell_angle_alpha 90
_cell_angle_beta 111.673(2)
_cell_angle_gamma 90
_cell_formula_units_Z 8
_cell_length_a 34.9561(7)
_cell_length_b 16.6364(2)
_cell_length_c 44.4145(9)
_cell_measurement_reflns_used 52908
_cell_measurement_temperature 150.00(10)
_cell_measurement_theta_max 28.5730
_cell_measurement_theta_min 1.6720
_cell_volume 24003.0(8)
_computing_cell_refinement 'CrysAlisPro 1.171.39.46 (Rigaku OD, 2018)'
_computing_data_collection 'CrysAlisPro 1.171.39.46 (Rigaku OD, 2018)'
_computing_data_reduction 'CrysAlisPro 1.171.39.46 (Rigaku OD, 2018)'
_computing_molecular_graphics 'Olex2 1.5 (Dolomanov et al., 2009)'
_computing_publication_material 'Olex2 1.5 (Dolomanov et al., 2009)'
_computing_structure_refinement 'SHELXL 2019/3 (Sheldrick, 2015)'
_computing_structure_solution 'SHELXT 2014/4 (Sheldrick, 2014)'
_diffrn_ambient_environment N~2~
_diffrn_ambient_temperature 150.00(10)
_diffrn_detector 'CCD plate'
_diffrn_measured_fraction_theta_full 1.000
_diffrn_measured_fraction_theta_max 0.894
_diffrn_measurement_details
;
List of Runs (angles in degrees, time in seconds):

  # Type    Start    End  Width  t~exp~   \w     \q     \k     \f   Frames
#--------------------------------------------------------------------------
  1  \w      0.00  25.00   1.00    2.00    --   19.90  25.00 171.00   25
  2  \w    -70.00 -34.00   1.00    2.00    --   19.90  57.00-120.00   36
  3  \w      2.00 109.00   1.00    2.00    --   19.90  57.00-120.00  107
  4  \w    -22.00 109.00   1.00    2.00    --   19.90  57.00  30.00  131
  5  \w    -70.00 105.00   1.00    2.00    --   19.90  57.00 -90.00  175
  6  \w     57.00  83.00   1.00    2.00    --   19.90  60.00  60.00   26
  7  \w    -56.00 100.00   1.00    2.00    --   19.90  60.00   0.00  156
;
_diffrn_measurement_device 'four-circle diffractometer'
_diffrn_measurement_device_type 'XtaLAB AFC11 (RINC): quarter-chi single'
_diffrn_measurement_method '\w scans'
_diffrn_orient_matrix_type 'CrysAlisPro convention (1999,Acta A55,543-557)'
_diffrn_orient_matrix_UB_11 -0.0036371000
_diffrn_orient_matrix_UB_12 0.0025486000
_diffrn_orient_matrix_UB_13 -0.0167720000
_diffrn_orient_matrix_UB_21 0.0195939000
_diffrn_orient_matrix_UB_22 0.0180245000
_diffrn_orient_matrix_UB_23 0.0036691000
_diffrn_orient_matrix_UB_31 0.0089035000
_diffrn_orient_matrix_UB_32 -0.0385840000
_diffrn_orient_matrix_UB_33 0.0006269000
_diffrn_radiation_monochromator mirror
_diffrn_radiation_probe x-ray
_diffrn_radiation_type 'Mo K\a'
_diffrn_radiation_wavelength 0.71073
_diffrn_reflns_av_R_equivalents 0.0298
_diffrn_reflns_av_unetI/netI 0.0269
_diffrn_reflns_Laue_measured_fraction_full 1.000
_diffrn_reflns_Laue_measured_fraction_max 0.894
_diffrn_reflns_limit_h_max 47
_diffrn_reflns_limit_h_min -42
_diffrn_reflns_limit_k_max 22
_diffrn_reflns_limit_k_min -21
_diffrn_reflns_limit_l_max 58
_diffrn_reflns_limit_l_min -58
_diffrn_reflns_number 138780
_diffrn_reflns_point_group_measured_fraction_full 1.000
_diffrn_reflns_point_group_measured_fraction_max 0.894
_diffrn_reflns_theta_full 25.242
_diffrn_reflns_theta_max 29.142
_diffrn_reflns_theta_min 1.690
_diffrn_source 'Rotating-anode X-ray tube (dual wavelength)'
_diffrn_source_type 'Rigaku (Mo) X-ray DW Source'
_exptl_absorpt_coefficient_mu 0.883
_exptl_absorpt_correction_T_max 1.00000
_exptl_absorpt_correction_T_min 0.54870
_exptl_absorpt_correction_type multi-scan
_exptl_absorpt_process_details
;
CrysAlisPro 1.171.39.46 (Rigaku Oxford Diffraction, 2018)
Empirical absorption correction using spherical harmonics,
 implemented in SCALE3 ABSPACK scaling algorithm.
;
_exptl_crystal_colour 'clear dark green'
_exptl_crystal_colour_lustre clear
_exptl_crystal_colour_modifier dark
_exptl_crystal_colour_primary green
_exptl_crystal_density_diffrn 1.271
_exptl_crystal_description block
_exptl_crystal_F_000 9624
_exptl_crystal_size_max 0.46
_exptl_crystal_size_mid 0.43
_exptl_crystal_size_min 0.22
_refine_diff_density_max 0.575
_refine_diff_density_min -0.518
_refine_diff_density_rms 0.055
_refine_ls_extinction_method none
_refine_ls_goodness_of_fit_ref 1.054
_refine_ls_hydrogen_treatment constr
_refine_ls_matrix_type full
_refine_ls_number_parameters 1677
_refine_ls_number_reflns 28907
_refine_ls_number_restraints 7801
_refine_ls_restrained_S_all 1.001
_refine_ls_R_factor_all 0.0573
_refine_ls_R_factor_gt 0.0423
_refine_ls_shift/su_max 0.004
_refine_ls_shift/su_mean 0.000
_refine_ls_structure_factor_coef Fsqd
_refine_ls_weighting_details 'w=1/[\s^2^(Fo^2^)+(0.0380P)^2^+40.3819P] where P=(Fo^2^+2Fc^2^)/3'
_refine_ls_weighting_scheme calc
_refine_ls_wR_factor_gt 0.0950
_refine_ls_wR_factor_ref 0.1003
_reflns_Friedel_coverage 0.000
_reflns_number_gt 23358
_reflns_number_total 28907
_reflns_threshold_expression 'I > 2\s(I)'
_cod_data_source_file d3dt00982c2.cif
_cod_data_source_block s5251l
_cod_database_code 7713063
_shelx_shelxl_version_number 2019/3
_shelx_space_group_comment
;
The symmetry employed for this shelxl refinement is uniquely defined
by the following loop, which should always be used as a source of
symmetry information in preference to the above space-group names.
They are only intended as comments.
;
_shelx_estimated_absorpt_t_max 0.829
_shelx_estimated_absorpt_t_min 0.687
_reflns_odcompleteness_completeness 99.95
_reflns_odcompleteness_iscentric 1
_reflns_odcompleteness_theta 26.32
_olex2_refinement_description
;
1. Shared sites
{C81, C81A}
{C85A, C85}
{Cr1, Zn1}
{Cr2, Zn2}
{Cr3, Zn3}
{Cr4, Zn4}
{Cr5, Zn5}
{Cr6, Zn6}
{Cr7, Zn7}
{Cr8, Zn8}
2. Restrained distances
 C32-C31 \\sim C32A-C31
 with sigma of 0.02
 C47A-C46 \\sim C47-C46
 with sigma of 0.02
 C52A-C51 \\sim C52-C51
 with sigma of 0.02
 C57A-C56 \\sim C57-C56
 with sigma of 0.02
 C67-C66 \\sim C67A-C66
 with sigma of 0.02
 C62-C61 \\sim C62A-C61
 with sigma of 0.02
 C77-C76 \\sim C77A-C76
 with sigma of 0.02
 C12-C11 \\sim C12A-C11
 with sigma of 0.02
 C7-C6 \\sim C7A-C6
 with sigma of 0.02
 C47-C46 \\sim C47A-C46
 with sigma of 0.02
 C52-C51 \\sim C52A-C51
 with sigma of 0.02
3. Uiso/Uaniso restraints and constraints
All non-hydrogen atoms have similar U: within 2A with sigma of 0.04 and sigma
for terminal atoms of 0.08 within 2A
C7 \\sim C67A \\sim C84A \\sim C8 \\sim C77A \\sim C9 \\sim C62A \\sim C10
\\sim C72A \\sim C7A \\sim C83 \\sim C8A \\sim C62 \\sim C9A \\sim C67 \\sim
C10A \\sim C72 \\sim C12 \\sim C77 \\sim C13 \\sim N1 \\sim C14 \\sim N2A \\sim
C15 \\sim C34A \\sim C12A \\sim C64 \\sim C13A \\sim C64A \\sim C14A \\sim C69
\\sim C15A \\sim C69A \\sim C22A \\sim C74 \\sim C23A \\sim C74A \\sim C24A
\\sim C79 \\sim C25A \\sim C79A \\sim C22 \\sim C81 \\sim C23 \\sim C85 \\sim
C24 \\sim C82A \\sim C25 \\sim C32A \\sim C32 \\sim C60 \\sim C33 \\sim C63
\\sim C34 \\sim C65 \\sim C35 \\sim C63A \\sim C47 \\sim C65A \\sim C48 \\sim
C68 \\sim C49 \\sim C70 \\sim C50 \\sim C68A \\sim C47A \\sim C70A \\sim C48A
\\sim C73 \\sim C49A \\sim C75 \\sim C50A \\sim C73A \\sim C52 \\sim C75A \\sim
C53 \\sim C78 \\sim C54 \\sim C80 \\sim C55 \\sim C78A \\sim C52A \\sim C80A
\\sim C53A \\sim N2 \\sim C54A \\sim C82 \\sim C55A \\sim C84 \\sim C57A \\sim
N1A \\sim C58A \\sim C81A \\sim C59A \\sim C83A \\sim C60A \\sim C85A \\sim C57
\\sim C33A \\sim C58 \\sim C35A \\sim C59: within 2A with sigma of 0.02 and
sigma for terminal atoms of 0.04 within 2A
Uanis(Cr1) = Uanis(Zn1)
Uanis(Cr2) = Uanis(Zn2)
Uanis(C85A) = Uanis(C85)
Uanis(C81) = Uanis(C81A)
Uanis(Cr3) = Uanis(Zn3)
Uanis(Cr4) = Uanis(Zn4)
Uanis(Cr5) = Uanis(Zn5)
Uanis(Cr6) = Uanis(Zn6)
Uanis(Cr7) = Uanis(Zn7)
Uanis(Cr8) = Uanis(Zn8)
4. Rigid body (RIGU) restrains
 All non-hydrogen atoms
 with sigma for 1-2 distances of 0.004 and sigma for 1-3 distances of 0.004
 C7, C67A, C84A, C8, C77A, C9, C62A, C10, C72A, C7A, C83, C8A, C62, C9A, C67,
 C10A, C72, C12, C77, C13, N1, C14, N2A, C15, C34A, C12A, C64, C13A, C64A, C14A,
  C69, C15A, C69A, C22A, C74, C23A, C74A, C24A, C79, C25A, C79A, C22, C81, C23,
 C85, C24, C82A, C25, C32A, C32, C60, C33, C63, C34, C65, C35, C63A, C47, C65A,
 C48, C68, C49, C70, C50, C68A, C47A, C70A, C48A, C73, C49A, C75, C50A, C73A,
 C52, C75A, C53, C78, C54, C80, C55, C78A, C52A, C80A, C53A, N2, C54A, C82,
 C55A, C84, C57A, N1A, C58A, C81A, C59A, C83A, C60A, C85A, C57, C33A, C58, C35A,
  C59
 with sigma for 1-2 distances of 0.002 and sigma for 1-3 distances of 0.002
5. Same fragment restrains
{O1, O2, C1, C2, C3, C4, C5} sigma for 1-2: 0.02, 1-3: 0.04
as in
{O3, O4, C6, C7, C8, C9, C10}
{O1, O2, C1, C2, C3, C4, C5} sigma for 1-2: 0.02, 1-3: 0.04
as in
{O5, O6, C11, C12, C13, C14, C15}
{O1, O2, C1, C2, C3, C4, C5} sigma for 1-2: 0.02, 1-3: 0.04
as in
{O13, O14, C31, C32, C33, C34, C35}
{C2, C3, C4, C5} sigma for 1-2: 0.02, 1-3: 0.04
as in
{C7A, C8A, C9A, C10A}
{O1, O2, C1, C2, C3, C4, C5} sigma for 1-2: 0.02, 1-3: 0.04
as in
{O9, O10, C21, C22A, C23A, C24A, C25A}
{C2, C3, C4, C5} sigma for 1-2: 0.02, 1-3: 0.04
as in
{C12A, C13A, C14A, C15A}
{C2, C3, C4, C5} sigma for 1-2: 0.02, 1-3: 0.04
as in
{C52A, C53A, C54A, C55A}
{O1, O2, C1, C2, C3, C4, C5} sigma for 1-2: 0.02, 1-3: 0.04
as in
{O7, O8, C16, C17, C18, C19, C20}
{C2, C3, C4, C5} sigma for 1-2: 0.02, 1-3: 0.04
as in
{C72A, C73A, C74A, C75A}
{C2, C3, C4, C5} sigma for 1-2: 0.02, 1-3: 0.04
as in
{C32A, C33A, C34A, C35A}
{O1, O2, C1, C2, C3, C4, C5} sigma for 1-2: 0.02, 1-3: 0.04
as in
{O19, O20, C46, C47, C48, C49, C50}
{O1, O2, C1, C2, C3, C4, C5} sigma for 1-2: 0.02, 1-3: 0.04
as in
{O11, O12, C26, C27, C28, C29, C30}
{C2, C3, C4, C5} sigma for 1-2: 0.02, 1-3: 0.04
as in
{C77A, C78A, C79A, C80A}
{O1, O2, C1, C2, C3, C4, C5} sigma for 1-2: 0.02, 1-3: 0.04
as in
{O15, O16, C36, C37, C38, C39, C40}
{C2, C3, C4, C5} sigma for 1-2: 0.02, 1-3: 0.04
as in
{C67A, C68A, C69A, C70A}
{O1, O2, C1, C2, C3, C4, C5} sigma for 1-2: 0.02, 1-3: 0.04
as in
{O17, O18, C41, C42, C43, C44, C45}
{O1, O2, C1, C2, C3, C4, C5} sigma for 1-2: 0.02, 1-3: 0.04
as in
{O25, O26, C61, C62, C63, C64, C65}
{N1, N2, C81, C82, C83, C84, C85} sigma for 1-2: 0.02, 1-3: 0.04
as in
{N1A, N2A, C81A, C82A, C83A, C84A, C85A}
{O1, O2, C1, C2, C3, C4, C5} sigma for 1-2: 0.02, 1-3: 0.04
as in
{O27, O28, C66, C67, C68, C69, C70}
{O1, O2, C1, C2, C3, C4, C5} sigma for 1-2: 0.02, 1-3: 0.04
as in
{O21, O22, C51, C52, C53, C54, C55}
{O1, O2, C1, C2, C3, C4, C5} sigma for 1-2: 0.02, 1-3: 0.04
as in
{O29, O30, C71, C72, C73, C74, C75}
{O1, O2, C1, C2, C3, C4, C5} sigma for 1-2: 0.02, 1-3: 0.04
as in
{O23, O24, C56, C57A, C58A, C59A, C60A}
{O1, O2, C1, C2, C3, C4, C5} sigma for 1-2: 0.02, 1-3: 0.04
as in
{O31, O32, C76, C77, C78, C79, C80}
{C2, C3, C4, C5} sigma for 1-2: 0.02, 1-3: 0.04
as in
{C57, C58, C59, C60}
{C2, C3, C4, C5} sigma for 1-2: 0.02, 1-3: 0.04
as in
{C62A, C63A, C64A, C65A}
{C2, C3, C4, C5} sigma for 1-2: 0.02, 1-3: 0.04
as in
{C47A, C48A, C49A, C50A}
{C2, C3, C4, C5} sigma for 1-2: 0.02, 1-3: 0.04
as in
{C22, C23, C24, C25}
6. Others
 1*[Sof(Zn1)+Sof(Cr1)]+1*[Sof(Zn2)+Sof(Cr2)]+1*[Sof(Zn3)+Sof(Cr3)]+1*[Sof(Zn4)+
 Sof(Cr4)]+1*[Sof(Zn5)+Sof(Cr5)]+1*[Sof(Zn6)+Sof(Cr6)]+1*[Sof(Zn7)+Sof(Cr7)]+1*
 [Sof(Zn8)+Sof(Cr8)]=7 with esd of 0
 Sof(N1A)=Sof(H1A)=Sof(N2A)=Sof(H2A)=Sof(C81A)=Sof(C82A)=Sof(C83A)=Sof(H83A)=
 Sof(C84A)=Sof(H84D)=Sof(H84E)=Sof(H84F)=Sof(C85A)=Sof(H85D)=Sof(H85E)=
 Sof(H85F)=1-FVAR(1)
 Sof(N1)=Sof(H1)=Sof(N2)=Sof(H2)=Sof(C81)=Sof(C82)=Sof(C83)=Sof(H83)=Sof(C84)=
 Sof(H84A)=Sof(H84B)=Sof(H84C)=Sof(C85)=Sof(H85A)=Sof(H85B)=Sof(H85C)=FVAR(1)
 Sof(C52A)=Sof(C53A)=Sof(H53D)=Sof(H53E)=Sof(H53F)=Sof(C54A)=Sof(H54D)=
 Sof(H54E)=Sof(H54F)=Sof(C55A)=Sof(H55D)=Sof(H55E)=Sof(H55F)=1-FVAR(2)
 Sof(C52)=Sof(C53)=Sof(H53A)=Sof(H53B)=Sof(H53C)=Sof(C54)=Sof(H54A)=Sof(H54B)=
 Sof(H54C)=Sof(C55)=Sof(H55A)=Sof(H55B)=Sof(H55C)=FVAR(2)
 Sof(C47A)=Sof(C48A)=Sof(H48D)=Sof(H48E)=Sof(H48F)=Sof(C49A)=Sof(H49D)=
 Sof(H49E)=Sof(H49F)=Sof(C50A)=Sof(H50D)=Sof(H50E)=Sof(H50F)=1-FVAR(3)
 Sof(C47)=Sof(C48)=Sof(H48A)=Sof(H48B)=Sof(H48C)=Sof(C49)=Sof(H49A)=Sof(H49B)=
 Sof(H49C)=Sof(C50)=Sof(H50A)=Sof(H50B)=Sof(H50C)=FVAR(3)
 Sof(C62A)=Sof(C63A)=Sof(H63D)=Sof(H63E)=Sof(H63F)=Sof(C64A)=Sof(H64D)=
 Sof(H64E)=Sof(H64F)=Sof(C65A)=Sof(H65D)=Sof(H65E)=Sof(H65F)=1-FVAR(4)
 Sof(C62)=Sof(C63)=Sof(H63A)=Sof(H63B)=Sof(H63C)=Sof(C64)=Sof(H64A)=Sof(H64B)=
 Sof(H64C)=Sof(C65)=Sof(H65A)=Sof(H65B)=Sof(H65C)=FVAR(4)
 Sof(C67A)=Sof(C68A)=Sof(H68D)=Sof(H68E)=Sof(H68F)=Sof(C69A)=Sof(H69D)=
 Sof(H69E)=Sof(H69F)=Sof(C70A)=Sof(H70D)=Sof(H70E)=Sof(H70F)=1-FVAR(5)
 Sof(C67)=Sof(C68)=Sof(H68A)=Sof(H68B)=Sof(H68C)=Sof(C69)=Sof(H69A)=Sof(H69B)=
 Sof(H69C)=Sof(C70)=Sof(H70A)=Sof(H70B)=Sof(H70C)=FVAR(5)
 Sof(C7A)=Sof(C8A)=Sof(H8AA)=Sof(H8AB)=Sof(H8AC)=Sof(C9A)=Sof(H9AA)=Sof(H9AB)=
 Sof(H9AC)=Sof(C10A)=Sof(H10D)=Sof(H10E)=Sof(H10F)=1-FVAR(6)
 Sof(C7)=Sof(C8)=Sof(H8A)=Sof(H8B)=Sof(H8C)=Sof(C9)=Sof(H9A)=Sof(H9B)=Sof(H9C)=
 Sof(C10)=Sof(H10A)=Sof(H10B)=Sof(H10C)=FVAR(6)
 Sof(C12A)=Sof(C13A)=Sof(H13D)=Sof(H13E)=Sof(H13F)=Sof(C14A)=Sof(H14D)=
 Sof(H14E)=Sof(H14F)=Sof(C15A)=Sof(H15D)=Sof(H15E)=Sof(H15F)=1-FVAR(7)
 Sof(C12)=Sof(C13)=Sof(H13A)=Sof(H13B)=Sof(H13C)=Sof(C14)=Sof(H14A)=Sof(H14B)=
 Sof(H14C)=Sof(C15)=Sof(H15A)=Sof(H15B)=Sof(H15C)=FVAR(7)
 Sof(C72A)=Sof(C73A)=Sof(H73D)=Sof(H73E)=Sof(H73F)=Sof(C74A)=Sof(H74D)=
 Sof(H74E)=Sof(H74F)=Sof(C75A)=Sof(H75D)=Sof(H75E)=Sof(H75F)=1-FVAR(8)
 Sof(C72)=Sof(C73)=Sof(H73A)=Sof(H73B)=Sof(H73C)=Sof(C74)=Sof(H74A)=Sof(H74B)=
 Sof(H74C)=Sof(C75)=Sof(H75A)=Sof(H75B)=Sof(H75C)=FVAR(8)
 Sof(C22A)=Sof(C23A)=Sof(H23A)=Sof(H23B)=Sof(H23C)=Sof(C24A)=Sof(H24A)=
 Sof(H24B)=Sof(H24C)=Sof(C25A)=Sof(H25A)=Sof(H25B)=Sof(H25C)=1-FVAR(9)
 Sof(C22)=Sof(C23)=Sof(H23D)=Sof(H23E)=Sof(H23F)=Sof(C24)=Sof(H24D)=Sof(H24E)=
 Sof(H24F)=Sof(C25)=Sof(H25D)=Sof(H25E)=Sof(H25F)=FVAR(9)
 Sof(C57A)=Sof(C58A)=Sof(H58A)=Sof(H58B)=Sof(H58C)=Sof(C59A)=Sof(H59A)=
 Sof(H59B)=Sof(H59C)=Sof(C60A)=Sof(H60A)=Sof(H60B)=Sof(H60C)=1-FVAR(10)
 Sof(C57)=Sof(C58)=Sof(H58D)=Sof(H58E)=Sof(H58F)=Sof(C59)=Sof(H59D)=Sof(H59E)=
 Sof(H59F)=Sof(C60)=Sof(H60D)=Sof(H60E)=Sof(H60F)=FVAR(10)
 Sof(C77A)=Sof(C78A)=Sof(H78D)=Sof(H78E)=Sof(H78F)=Sof(C79A)=Sof(H79D)=
 Sof(H79E)=Sof(H79F)=Sof(C80A)=Sof(H80D)=Sof(H80E)=Sof(H80F)=1-FVAR(11)
 Sof(C77)=Sof(C78)=Sof(H78A)=Sof(H78B)=Sof(H78C)=Sof(C79)=Sof(H79A)=Sof(H79B)=
 Sof(H79C)=Sof(C80)=Sof(H80A)=Sof(H80B)=Sof(H80C)=FVAR(11)
 Sof(Zn1)=1-FVAR(12)
 Sof(Cr1)=FVAR(12)
 Sof(Zn2)=1-FVAR(13)
 Sof(Cr2)=FVAR(13)
 Sof(Zn3)=1-FVAR(14)
 Sof(Cr3)=FVAR(14)
 Sof(Zn4)=1-FVAR(15)
 Sof(Cr4)=FVAR(15)
 Sof(Zn5)=1-FVAR(16)
 Sof(Cr5)=FVAR(16)
 Sof(Zn6)=1-FVAR(17)
 Sof(Cr6)=FVAR(17)
 Sof(Zn7)=1-FVAR(18)
 Sof(Cr7)=FVAR(18)
 Sof(Zn8)=1-FVAR(19)
 Sof(Cr8)=FVAR(19)
 Sof(C32A)=Sof(C33A)=Sof(H33D)=Sof(H33E)=Sof(H33F)=Sof(C34A)=Sof(H34D)=
 Sof(H34E)=Sof(H34F)=Sof(C35A)=Sof(H35D)=Sof(H35E)=Sof(H35F)=1-FVAR(20)
 Sof(C32)=Sof(C33)=Sof(H33A)=Sof(H33B)=Sof(H33C)=Sof(C34)=Sof(H34A)=Sof(H34B)=
 Sof(H34C)=Sof(C35)=Sof(H35A)=Sof(H35B)=Sof(H35C)=FVAR(20)
7.a Me refined with riding coordinates:
 C3(H3A,H3B,H3C), C4(H4A,H4B,H4C), C5(H5A,H5B,H5C), C8(H8A,H8B,H8C), C9(H9A,
 H9B,H9C), C10(H10A,H10B,H10C), C8A(H8AA,H8AB,H8AC), C9A(H9AA,H9AB,H9AC),
 C10A(H10D,H10E,H10F), C13(H13A,H13B,H13C), C14(H14A,H14B,H14C), C15(H15A,H15B,
 H15C), C13A(H13D,H13E,H13F), C14A(H14D,H14E,H14F), C15A(H15D,H15E,H15F),
 C18(H18A,H18B,H18C), C19(H19A,H19B,H19C), C20(H20A,H20B,H20C), C23A(H23A,H23B,
 H23C), C24A(H24A,H24B,H24C), C25A(H25A,H25B,H25C), C23(H23D,H23E,H23F),
 C24(H24D,H24E,H24F), C25(H25D,H25E,H25F), C28(H28A,H28B,H28C), C29(H29A,H29B,
 H29C), C30(H30A,H30B,H30C), C33(H33A,H33B,H33C), C34(H34A,H34B,H34C), C35(H35A,
 H35B,H35C), C38(H38A,H38B,H38C), C39(H39A,H39B,H39C), C40(H40A,H40B,H40C),
 C43(H43A,H43B,H43C), C44(H44A,H44B,H44C), C45(H45A,H45B,H45C), C48(H48A,H48B,
 H48C), C49(H49A,H49B,H49C), C50(H50A,H50B,H50C), C48A(H48D,H48E,H48F),
 C49A(H49D,H49E,H49F), C50A(H50D,H50E,H50F), C53(H53A,H53B,H53C), C54(H54A,H54B,
 H54C), C55(H55A,H55B,H55C), C53A(H53D,H53E,H53F), C54A(H54D,H54E,H54F),
 C55A(H55D,H55E,H55F), C58A(H58A,H58B,H58C), C59A(H59A,H59B,H59C), C60A(H60A,
 H60B,H60C), C58(H58D,H58E,H58F), C59(H59D,H59E,H59F), C60(H60D,H60E,H60F),
 C63(H63A,H63B,H63C), C64(H64A,H64B,H64C), C65(H65A,H65B,H65C), C63A(H63D,H63E,
 H63F), C64A(H64D,H64E,H64F), C65A(H65D,H65E,H65F), C68(H68A,H68B,H68C),
 C69(H69A,H69B,H69C), C70(H70A,H70B,H70C), C68A(H68D,H68E,H68F), C69A(H69D,H69E,
 H69F), C70A(H70D,H70E,H70F), C73(H73A,H73B,H73C), C74(H74A,H74B,H74C),
 C75(H75A,H75B,H75C), C73A(H73D,H73E,H73F), C74A(H74D,H74E,H74F), C75A(H75D,
 H75E,H75F), C78(H78A,H78B,H78C), C79(H79A,H79B,H79C), C80(H80A,H80B,H80C),
 C78A(H78D,H78E,H78F), C79A(H79D,H79E,H79F), C80A(H80D,H80E,H80F), C84(H84A,
 H84B,H84C), C85(H85A,H85B,H85C), C84A(H84D,H84E,H84F), C85A(H85D,H85E,H85F),
 C33A(H33D,H33E,H33F), C34A(H34D,H34E,H34F), C35A(H35D,H35E,H35F)
7.b Aromatic/amide H refined with riding coordinates:
 N1(H1), N2(H2), C83(H83), N1A(H1A), N2A(H2A), C83A(H83A)
;
_olex2_submission_special_instructions 'No special instructions were received'
_oxdiff_exptl_absorpt_empirical_details
;
Empirical correction (ABSPACK) includes:
- Absorption correction using spherical harmonics
- Frame scaling
;
_oxdiff_exptl_absorpt_empirical_full_max 1.517
_oxdiff_exptl_absorpt_empirical_full_min 0.551

loop_
_space_group_symop_operation_xyz
'x, y, z'
'-x+1/2, y, -z'
'x+1/2, y+1/2, z+1/2'
'-x+1, y+1/2, -z+1/2'
'-x, -y, -z'
'x-1/2, -y, z'
'-x+1/2, -y+1/2, -z+1/2'
'x, -y+1/2, z+1/2'

loop_
_atom_site_label
_atom_site_type_symbol
_atom_site_fract_x
_atom_site_fract_y
_atom_site_fract_z
_atom_site_U_iso_or_equiv
_atom_site_adp_type
_atom_site_occupancy
_atom_site_site_symmetry_order
_atom_site_calc_flag
_atom_site_refinement_flags_posn
_atom_site_refinement_flags_adp
_atom_site_refinement_flags_occupancy
_atom_site_disorder_assembly
_atom_site_disorder_group
Zn1 Zn 0.57550(2) 0.52125(2) 0.66390(2) 0.02546(9) Uani 0.230(3) 1 d . U P . .
Zn2 Zn 0.49971(2) 0.38522(2) 0.65690(2) 0.03100(11) Uani 0.011(3) 1 d . U P . .
Zn3 Zn 0.48357(2) 0.18725(2) 0.63784(2) 0.03156(11) Uani 0.017(3) 1 d . U P . .
Zn4 Zn 0.53076(2) 0.04780(2) 0.60773(2) 0.02878(10) Uani 0.025(3) 1 d . U P . .
Zn5 Zn 0.61477(2) 0.04753(2) 0.58540(2) 0.02472(10) Uani 0.017(3) 1 d . U P . .
Zn6 Zn 0.68928(2) 0.18424(2) 0.59120(2) 0.02542(10) Uani 0.009(3) 1 d . U P . .
Zn7 Zn 0.69687(2) 0.38602(2) 0.60334(2) 0.02578(10) Uani 0.054(3) 1 d . U P . .
Zn8 Zn 0.66145(2) 0.52608(2) 0.64238(2) 0.02681(8) Uani 0.637(3) 1 d . U P . .
Cr1 Cr 0.57550(2) 0.52125(2) 0.66390(2) 0.02546(9) Uani 0.770(3) 1 d . U P . .
Cr2 Cr 0.49971(2) 0.38522(2) 0.65690(2) 0.03100(11) Uani 0.989(3) 1 d . U P . .
Cr3 Cr 0.48357(2) 0.18725(2) 0.63784(2) 0.03156(11) Uani 0.983(3) 1 d . U P . .
Cr4 Cr 0.53076(2) 0.04780(2) 0.60773(2) 0.02878(10) Uani 0.975(3) 1 d . U P . .
Cr5 Cr 0.61477(2) 0.04753(2) 0.58540(2) 0.02472(10) Uani 0.983(3) 1 d . U P . .
Cr6 Cr 0.68928(2) 0.18424(2) 0.59120(2) 0.02542(10) Uani 0.991(3) 1 d . U P . .
Cr7 Cr 0.69687(2) 0.38602(2) 0.60334(2) 0.02578(10) Uani 0.946(3) 1 d . U P . .
Cr8 Cr 0.66145(2) 0.52608(2) 0.64238(2) 0.02681(8) Uani 0.363(3) 1 d . U P . .
F1 F 0.54272(4) 0.42463(7) 0.64473(3) 0.0284(2) Uani 1 1 d . U . . .
F2 F 0.51921(3) 0.27695(7) 0.65509(3) 0.0269(2) Uani 1 1 d . U . . .
F3 F 0.51639(3) 0.15683(6) 0.61320(3) 0.0241(2) Uani 1 1 d . U . . .
F4 F 0.58590(3) 0.08216(7) 0.61320(3) 0.0251(2) Uani 1 1 d . U . . .
F5 F 0.63344(3) 0.15577(7) 0.58525(3) 0.0245(2) Uani 1 1 d . U . . .
F6 F 0.68532(3) 0.27766(7) 0.61500(3) 0.0266(2) Uani 1 1 d . U . . .
F7 F 0.65412(3) 0.42449(7) 0.61577(3) 0.0254(2) Uani 1 1 d . U . . .
F8 F 0.62340(4) 0.46832(7) 0.66088(3) 0.0281(2) Uani 1 1 d . U . . .
O1 O 0.61279(5) 0.56541(9) 0.60460(4) 0.0340(3) Uani 1 1 d D U . . .
O2 O 0.55774(5) 0.55786(9) 0.61841(4) 0.0345(3) Uani 1 1 d D U . . .
C1 C 0.57512(7) 0.55723(12) 0.59793(5) 0.0296(4) Uani 1 1 d D U . . .
C2 C 0.54764(8) 0.54217(14) 0.56233(6) 0.0441(6) Uani 1 1 d D U . . .
C3 C 0.54348(10) 0.45036(15) 0.55914(7) 0.0611(9) Uani 1 1 d D U . . .
H3A H 0.570775 0.426324 0.564363 0.092 Uiso 1 1 calc R U . . .
H3B H 0.531094 0.429890 0.574142 0.092 Uiso 1 1 calc R U . . .
H3C H 0.525930 0.436282 0.536887 0.092 Uiso 1 1 calc R U . . .
C4 C 0.50552(10) 0.5792(2) 0.55427(8) 0.0861(13) Uani 1 1 d D U . . .
H4A H 0.493127 0.558704 0.569266 0.129 Uiso 1 1 calc R U . . .
H4B H 0.508150 0.637791 0.556313 0.129 Uiso 1 1 calc R U . . .
H4C H 0.487971 0.565133 0.532015 0.129 Uiso 1 1 calc R U . . .
C5 C 0.56752(13) 0.5728(2) 0.53951(7) 0.0881(13) Uani 1 1 d D U . . .
H5A H 0.594744 0.548225 0.545090 0.132 Uiso 1 1 calc R U . . .
H5B H 0.550256 0.558721 0.517191 0.132 Uiso 1 1 calc R U . . .
H5C H 0.570434 0.631379 0.541489 0.132 Uiso 1 1 calc R U . . .
O3 O 0.71057(5) 0.46971(11) 0.67655(4) 0.0426(4) Uani 1 1 d D U . . .
O4 O 0.73880(4) 0.40224(9) 0.64648(4) 0.0349(3) Uani 1 1 d D U . . .
C6 C 0.74007(6) 0.43885(14) 0.67176(5) 0.0332(5) Uani 1 1 d D U . . .
C7 C 0.78326(13) 0.4436(4) 0.69835(11) 0.0626(13) Uani 0.791(6) 1 d D U P A 1
C8 C 0.78145(18) 0.4815(5) 0.72862(13) 0.104(2) Uani 0.791(6) 1 d D U P A 1
H8A H 0.764182 0.448589 0.736849 0.156 Uiso 0.791(6) 1 calc R U P A 1
H8B H 0.809298 0.484977 0.745099 0.156 Uiso 0.791(6) 1 calc R U P A 1
H8C H 0.769686 0.535583 0.723607 0.156 Uiso 0.791(6) 1 calc R U P A 1
C9 C 0.80960(17) 0.4911(5) 0.68381(14) 0.116(3) Uani 0.791(6) 1 d D U P A 1
H9A H 0.809645 0.463717 0.664281 0.174 Uiso 0.791(6) 1 calc R U P A 1
H9B H 0.798232 0.545255 0.678163 0.174 Uiso 0.791(6) 1 calc R U P A 1
H9C H 0.837845 0.494650 0.699655 0.174 Uiso 0.791(6) 1 calc R U P A 1
C10 C 0.80065(18) 0.3586(4) 0.70600(14) 0.123(2) Uani 0.791(6) 1 d D U P A 1
H10A H 0.801825 0.334000 0.686315 0.184 Uiso 0.791(6) 1 calc R U P A 1
H10B H 0.828419 0.360964 0.722645 0.184 Uiso 0.791(6) 1 calc R U P A 1
H10C H 0.782866 0.326400 0.713939 0.184 Uiso 0.791(6) 1 calc R U P A 1
C7A C 0.7817(4) 0.4637(12) 0.6973(4) 0.076(4) Uani 0.209(6) 1 d D U P A 2
C8A C 0.7865(5) 0.5549(10) 0.7012(5) 0.107(6) Uani 0.209(6) 1 d D U P A 2
H8AA H 0.763698 0.576941 0.706432 0.160 Uiso 0.209(6) 1 calc R U P A 2
H8AB H 0.812649 0.567585 0.718631 0.160 Uiso 0.209(6) 1 calc R U P A 2
H8AC H 0.786084 0.578623 0.680849 0.160 Uiso 0.209(6) 1 calc R U P A 2
C9A C 0.8162(5) 0.4273(18) 0.6892(5) 0.111(6) Uani 0.209(6) 1 d D U P A 2
H9AA H 0.815806 0.449571 0.668612 0.167 Uiso 0.209(6) 1 calc R U P A 2
H9AB H 0.842648 0.439784 0.706404 0.167 Uiso 0.209(6) 1 calc R U P A 2
H9AC H 0.812650 0.368847 0.687155 0.167 Uiso 0.209(6) 1 calc R U P A 2
C10A C 0.7832(9) 0.4281(16) 0.7292(5) 0.110(6) Uani 0.209(6) 1 d D U P A 2
H10D H 0.760931 0.451029 0.734907 0.164 Uiso 0.209(6) 1 calc R U P A 2
H10E H 0.779748 0.369650 0.726971 0.164 Uiso 0.209(6) 1 calc R U P A 2
H10F H 0.809746 0.440587 0.746221 0.164 Uiso 0.209(6) 1 calc R U P A 2
O5 O 0.69885(6) 0.57918(10) 0.62352(4) 0.0440(4) Uani 1 1 d D U . . .
O6 O 0.70762(5) 0.49126(10) 0.58889(4) 0.0402(4) Uani 1 1 d D U . . .
C11 C 0.70909(7) 0.56084(13) 0.60051(6) 0.0343(5) Uani 1 1 d D U . . .
C12 C 0.72422(14) 0.6282(3) 0.58416(12) 0.0552(10) Uani 0.831(6) 1 d D U P B 1
C13 C 0.7322(2) 0.7047(3) 0.60481(16) 0.112(2) Uani 0.831(6) 1 d D U P B 1
H13A H 0.706606 0.722133 0.607003 0.168 Uiso 0.831(6) 1 calc R U P B 1
H13B H 0.752983 0.693660 0.626309 0.168 Uiso 0.831(6) 1 calc R U P B 1
H13C H 0.742227 0.747255 0.594314 0.168 Uiso 0.831(6) 1 calc R U P B 1
C14 C 0.69001(18) 0.6442(4) 0.55191(13) 0.116(2) Uani 0.831(6) 1 d D U P B 1
H14A H 0.665281 0.661619 0.555528 0.173 Uiso 0.831(6) 1 calc R U P B 1
H14B H 0.698609 0.686347 0.540349 0.173 Uiso 0.831(6) 1 calc R U P B 1
H14C H 0.683979 0.594806 0.538940 0.173 Uiso 0.831(6) 1 calc R U P B 1
C15 C 0.76353(18) 0.6010(3) 0.5806(2) 0.114(2) Uani 0.831(6) 1 d D U P B 1
H15A H 0.784616 0.591542 0.602154 0.170 Uiso 0.831(6) 1 calc R U P B 1
H15B H 0.758438 0.551085 0.568049 0.170 Uiso 0.831(6) 1 calc R U P B 1
H15C H 0.773069 0.642626 0.569458 0.170 Uiso 0.831(6) 1 calc R U P B 1
C12A C 0.7256(7) 0.6221(11) 0.5823(5) 0.069(4) Uani 0.169(6) 1 d D U P B 2
C13A C 0.6985(8) 0.6961(12) 0.5770(7) 0.091(6) Uani 0.169(6) 1 d D U P B 2
H13D H 0.670536 0.682893 0.562231 0.136 Uiso 0.169(6) 1 calc R U P B 2
H13E H 0.697833 0.714265 0.597763 0.136 Uiso 0.169(6) 1 calc R U P B 2
H13F H 0.709669 0.738988 0.567475 0.136 Uiso 0.169(6) 1 calc R U P B 2
C14A C 0.7258(10) 0.5931(14) 0.5499(5) 0.096(6) Uani 0.169(6) 1 d D U P B 2
H14D H 0.743234 0.545251 0.553235 0.144 Uiso 0.169(6) 1 calc R U P B 2
H14E H 0.697622 0.579617 0.535545 0.144 Uiso 0.169(6) 1 calc R U P B 2
H14F H 0.736548 0.635614 0.539946 0.144 Uiso 0.169(6) 1 calc R U P B 2
C15A C 0.7690(6) 0.6423(17) 0.6052(6) 0.100(6) Uani 0.169(6) 1 d D U P B 2
H15D H 0.786431 0.594451 0.608579 0.150 Uiso 0.169(6) 1 calc R U P B 2
H15E H 0.780216 0.685174 0.595690 0.150 Uiso 0.169(6) 1 calc R U P B 2
H15F H 0.768380 0.660451 0.625978 0.150 Uiso 0.169(6) 1 calc R U P B 2
O7 O 0.66654(5) 0.61534(10) 0.67334(4) 0.0399(4) Uani 1 1 d D U . . .
O8 O 0.60976(5) 0.61293(9) 0.68525(4) 0.0374(4) Uani 1 1 d D U . . .
C16 C 0.64585(6) 0.63533(12) 0.68984(5) 0.0289(4) Uani 1 1 d D U . . .
C17 C 0.66640(8) 0.69047(15) 0.71902(6) 0.0449(6) Uani 1 1 d D U . . .
C18 C 0.69778(10) 0.74479(19) 0.71314(8) 0.0663(9) Uani 1 1 d D U . . .
H18A H 0.718154 0.711914 0.708414 0.099 Uiso 1 1 calc R U . . .
H18B H 0.683825 0.780182 0.694699 0.099 Uiso 1 1 calc R U . . .
H18C H 0.711656 0.777362 0.732501 0.099 Uiso 1 1 calc R U . . .
C19 C 0.63465(12) 0.7407(2) 0.72637(9) 0.0831(11) Uani 1 1 d D U . . .
H19A H 0.614495 0.705236 0.730137 0.125 Uiso 1 1 calc R U . . .
H19B H 0.648394 0.773316 0.745759 0.125 Uiso 1 1 calc R U . . .
H19C H 0.620562 0.776136 0.707957 0.125 Uiso 1 1 calc R U . . .
C20 C 0.68899(14) 0.6333(2) 0.74694(8) 0.0979(16) Uani 1 1 d D U . . .
H20A H 0.669019 0.597826 0.750982 0.147 Uiso 1 1 calc R U . . .
H20B H 0.708711 0.600877 0.741206 0.147 Uiso 1 1 calc R U . . .
H20C H 0.703709 0.664564 0.766507 0.147 Uiso 1 1 calc R U . . .
O9 O 0.65706(5) 0.36793(9) 0.55881(4) 0.0359(4) Uani 1 1 d D U . . .
O10 O 0.66853(5) 0.23978(9) 0.54936(4) 0.0325(3) Uani 1 1 d D U . . .
C21 C 0.65504(6) 0.30959(14) 0.54036(5) 0.0310(4) Uani 1 1 d D U . . .
C22A C 0.6286(7) 0.3208(14) 0.5044(3) 0.061(5) Uani 0.085(5) 1 d D U P C 2
C23A C 0.5853(7) 0.291(2) 0.4992(8) 0.083(8) Uani 0.085(5) 1 d D U P C 2
H23A H 0.573545 0.324258 0.511855 0.125 Uiso 0.085(5) 1 calc R U P C 2
H23B H 0.567910 0.295133 0.476125 0.125 Uiso 0.085(5) 1 calc R U P C 2
H23C H 0.586532 0.234991 0.506141 0.125 Uiso 0.085(5) 1 calc R U P C 2
C24A C 0.6472(14) 0.270(2) 0.4848(7) 0.082(8) Uani 0.085(5) 1 d D U P C 2
H24A H 0.647927 0.213611 0.491339 0.122 Uiso 0.085(5) 1 calc R U P C 2
H24B H 0.630513 0.275265 0.461726 0.122 Uiso 0.085(5) 1 calc R U P C 2
H24C H 0.675318 0.288567 0.488876 0.122 Uiso 0.085(5) 1 calc R U P C 2
C25A C 0.6265(11) 0.4094(15) 0.4956(7) 0.060(6) Uani 0.085(5) 1 d D U P C 2
H25A H 0.614324 0.439575 0.508730 0.090 Uiso 0.085(5) 1 calc R U P C 2
H25B H 0.654363 0.429511 0.499717 0.090 Uiso 0.085(5) 1 calc R U P C 2
H25C H 0.609559 0.416208 0.472567 0.090 Uiso 0.085(5) 1 calc R U P C 2
C22 C 0.63707(10) 0.3267(2) 0.50407(7) 0.0439(7) Uani 0.915(5) 1 d D U P C 1
C23 C 0.62674(13) 0.2493(2) 0.48449(8) 0.0658(11) Uani 0.915(5) 1 d D U P C 1
H23D H 0.651688 0.216650 0.489618 0.099 Uiso 0.915(5) 1 calc R U P C 1
H23E H 0.606064 0.219170 0.489917 0.099 Uiso 0.915(5) 1 calc R U P C 1
H23F H 0.615822 0.262181 0.461324 0.099 Uiso 0.915(5) 1 calc R U P C 1
C24 C 0.67040(15) 0.3738(3) 0.49701(9) 0.0881(15) Uani 0.915(5) 1 d D U P C 1
H24D H 0.695057 0.340381 0.502073 0.132 Uiso 0.915(5) 1 calc R U P C 1
H24E H 0.660247 0.388847 0.474053 0.132 Uiso 0.915(5) 1 calc R U P C 1
H24F H 0.677234 0.422522 0.510372 0.132 Uiso 0.915(5) 1 calc R U P C 1
C25 C 0.59861(16) 0.3779(4) 0.49632(9) 0.106(2) Uani 0.915(5) 1 d D U P C 1
H25D H 0.605510 0.427585 0.509027 0.158 Uiso 0.915(5) 1 calc R U P C 1
H25E H 0.587629 0.390995 0.473180 0.158 Uiso 0.915(5) 1 calc R U P C 1
H25F H 0.577870 0.347984 0.501773 0.158 Uiso 0.915(5) 1 calc R U P C 1
O11 O 0.74224(5) 0.34471(9) 0.59089(4) 0.0365(4) Uani 1 1 d D U . . .
O12 O 0.74581(5) 0.21111(9) 0.59781(4) 0.0373(4) Uani 1 1 d D U . . .
C26 C 0.76041(7) 0.27809(13) 0.59432(6) 0.0331(5) Uani 1 1 d D U . . .
C27 C 0.80366(8) 0.27578(16) 0.59361(8) 0.0503(7) Uani 1 1 d D U . . .
C28 C 0.80234(12) 0.2215(3) 0.56584(11) 0.0948(14) Uani 1 1 d D U . . .
H28A H 0.829787 0.218713 0.564722 0.142 Uiso 1 1 calc R U . . .
H28B H 0.793621 0.167483 0.569386 0.142 Uiso 1 1 calc R U . . .
H28C H 0.782760 0.243172 0.545459 0.142 Uiso 1 1 calc R U . . .
C29 C 0.81792(9) 0.36051(19) 0.58959(10) 0.0679(9) Uani 1 1 d D U . . .
H29A H 0.818422 0.393945 0.607895 0.102 Uiso 1 1 calc R U . . .
H29B H 0.845615 0.358027 0.588934 0.102 Uiso 1 1 calc R U . . .
H29C H 0.798881 0.383907 0.569353 0.102 Uiso 1 1 calc R U . . .
C30 C 0.83200(9) 0.2392(2) 0.62588(10) 0.0801(11) Uani 1 1 d D U . . .
H30A H 0.832744 0.274474 0.643752 0.120 Uiso 1 1 calc R U . . .
H30B H 0.821491 0.186240 0.628723 0.120 Uiso 1 1 calc R U . . .
H30C H 0.859841 0.233430 0.625760 0.120 Uiso 1 1 calc R U . . .
O13 O 0.70981(5) 0.12216(9) 0.63184(4) 0.0354(3) Uani 1 1 d D U . . .
O14 O 0.66360(5) 0.02405(9) 0.62432(4) 0.0355(4) Uani 1 1 d D U . . .
C31 C 0.69767(6) 0.05734(13) 0.63940(5) 0.0303(4) Uani 1 1 d D U . . .
C32 C 0.7283(3) 0.0177(7) 0.6699(2) 0.0433(19) Uani 0.56(3) 1 d D U P D 1
C33 C 0.7065(6) -0.0362(11) 0.6860(5) 0.068(4) Uani 0.56(3) 1 d D U P D 1
H33A H 0.726853 -0.060713 0.705418 0.103 Uiso 0.56(3) 1 calc R U P D 1
H33B H 0.687037 -0.004236 0.692209 0.103 Uiso 0.56(3) 1 calc R U P D 1
H33C H 0.691603 -0.078555 0.670905 0.103 Uiso 0.56(3) 1 calc R U P D 1
C34 C 0.7543(4) 0.0797(8) 0.6944(3) 0.060(2) Uani 0.56(3) 1 d D U P D 1
H34A H 0.768380 0.114611 0.684085 0.091 Uiso 0.56(3) 1 calc R U P D 1
H34B H 0.736330 0.112222 0.702119 0.091 Uiso 0.56(3) 1 calc R U P D 1
H34C H 0.774679 0.051850 0.712831 0.091 Uiso 0.56(3) 1 calc R U P D 1
C35 C 0.7567(5) -0.0323(12) 0.6580(3) 0.092(4) Uani 0.56(3) 1 d D U P D 1
H35A H 0.770575 0.003009 0.647578 0.138 Uiso 0.56(3) 1 calc R U P D 1
H35B H 0.777251 -0.059709 0.676399 0.138 Uiso 0.56(3) 1 calc R U P D 1
H35C H 0.740335 -0.072355 0.642285 0.138 Uiso 0.56(3) 1 calc R U P D 1
O15 O 0.69634(5) 0.08890(9) 0.56772(4) 0.0392(4) Uani 1 1 d D U . . .
O16 O 0.64152(5) 0.00978(10) 0.55675(4) 0.0416(4) Uani 1 1 d D U . . .
C36 C 0.67477(7) 0.02969(13) 0.55422(5) 0.0320(5) Uani 1 1 d D U . . .
C37 C 0.69069(8) -0.02273(16) 0.53301(7) 0.0491(6) Uani 1 1 d D U . . .
C38 C 0.69636(12) 0.0321(2) 0.50700(8) 0.0745(10) Uani 1 1 d D U . . .
H38A H 0.715788 0.075252 0.517552 0.112 Uiso 1 1 calc R U . . .
H38B H 0.707131 0.000465 0.493276 0.112 Uiso 1 1 calc R U . . .
H38C H 0.669770 0.055540 0.493643 0.112 Uiso 1 1 calc R U . . .
C39 C 0.73251(12) -0.0551(3) 0.55455(10) 0.1015(15) Uani 1 1 d D U . . .
H39A H 0.750915 -0.010076 0.564577 0.152 Uiso 1 1 calc R U . . .
H39B H 0.729366 -0.089093 0.571499 0.152 Uiso 1 1 calc R U . . .
H39C H 0.744228 -0.086838 0.541476 0.152 Uiso 1 1 calc R U . . .
C40 C 0.66069(13) -0.0893(2) 0.51674(11) 0.0962(15) Uani 1 1 d D U . . .
H40A H 0.634218 -0.065907 0.503128 0.144 Uiso 1 1 calc R U . . .
H40B H 0.671646 -0.121483 0.503257 0.144 Uiso 1 1 calc R U . . .
H40C H 0.656784 -0.123738 0.533280 0.144 Uiso 1 1 calc R U . . .
O17 O 0.56663(5) 0.07621(10) 0.54739(3) 0.0356(4) Uani 1 1 d D U . . .
O18 O 0.51221(5) 0.06958(11) 0.56165(4) 0.0421(4) Uani 1 1 d D U . . .
C41 C 0.52969(7) 0.08949(12) 0.54278(5) 0.0300(4) Uani 1 1 d D U . . .
C42 C 0.50434(10) 0.13775(17) 0.51289(6) 0.0612(9) Uani 1 1 d D U . . .
C43 C 0.51889(13) 0.1215(2) 0.48525(7) 0.0884(13) Uani 1 1 d D U . . .
H43A H 0.502302 0.152921 0.466252 0.133 Uiso 1 1 calc R U . . .
H43B H 0.547887 0.136910 0.491779 0.133 Uiso 1 1 calc R U . . .
H43C H 0.515874 0.064126 0.479867 0.133 Uiso 1 1 calc R U . . .
C44 C 0.45858(10) 0.1180(3) 0.50255(10) 0.1012(15) Uani 1 1 d D U . . .
H44A H 0.449527 0.128673 0.520575 0.152 Uiso 1 1 calc R U . . .
H44B H 0.442760 0.151393 0.483948 0.152 Uiso 1 1 calc R U . . .
H44C H 0.454120 0.061098 0.496487 0.152 Uiso 1 1 calc R U . . .
C45 C 0.51275(16) 0.22591(19) 0.52439(9) 0.115(2) Uani 1 1 d D U . . .
H45A H 0.503112 0.234987 0.542221 0.172 Uiso 1 1 calc R U . . .
H45B H 0.542368 0.236657 0.531870 0.172 Uiso 1 1 calc R U . . .
H45C H 0.498089 0.261995 0.506374 0.172 Uiso 1 1 calc R U . . .
O19 O 0.59765(5) -0.06300(9) 0.58709(4) 0.0393(4) Uani 1 1 d D U . . .
O20 O 0.54560(6) -0.06321(10) 0.60422(6) 0.0574(5) Uani 1 1 d D U . . .
C46 C 0.57402(7) -0.09722(12) 0.59833(5) 0.0329(5) Uani 1 1 d D U . . .
C47 C 0.5825(3) -0.1866(4) 0.60521(18) 0.0437(15) Uani 0.605(8) 1 d D U P E 1
C48 C 0.6218(3) -0.1901(3) 0.63572(14) 0.080(3) Uani 0.605(8) 1 d D U P E 1
H48A H 0.644410 -0.164182 0.631366 0.120 Uiso 0.605(8) 1 calc R U P E 1
H48B H 0.617197 -0.162044 0.653481 0.120 Uiso 0.605(8) 1 calc R U P E 1
H48C H 0.628939 -0.246340 0.641809 0.120 Uiso 0.605(8) 1 calc R U P E 1
C49 C 0.5466(3) -0.2262(4) 0.6108(2) 0.075(2) Uani 0.605(8) 1 d D U P E 1
H49A H 0.552313 -0.283562 0.615193 0.112 Uiso 0.605(8) 1 calc R U P E 1
H49B H 0.542624 -0.200870 0.629367 0.112 Uiso 0.605(8) 1 calc R U P E 1
H49C H 0.521537 -0.219683 0.591446 0.112 Uiso 0.605(8) 1 calc R U P E 1
C50 C 0.59177(18) -0.2288(3) 0.57804(13) 0.0474(13) Uani 0.605(8) 1 d D U P E 1
H50A H 0.615043 -0.202162 0.574916 0.071 Uiso 0.605(8) 1 calc R U P E 1
H50B H 0.598692 -0.285181 0.583885 0.071 Uiso 0.605(8) 1 calc R U P E 1
H50C H 0.567506 -0.225937 0.557921 0.071 Uiso 0.605(8) 1 calc R U P E 1
C47A C 0.5780(4) -0.1860(6) 0.6084(3) 0.046(2) Uani 0.395(8) 1 d D U P E 2
C48A C 0.5905(4) -0.1870(5) 0.64501(18) 0.071(3) Uani 0.395(8) 1 d D U P E 2
H48D H 0.568815 -0.161724 0.650814 0.107 Uiso 0.395(8) 1 calc R U P E 2
H48E H 0.594372 -0.242647 0.652756 0.107 Uiso 0.395(8) 1 calc R U P E 2
H48F H 0.616261 -0.157154 0.655060 0.107 Uiso 0.395(8) 1 calc R U P E 2
C49A C 0.5369(3) -0.2299(6) 0.5937(2) 0.054(2) Uani 0.395(8) 1 d D U P E 2
H49D H 0.516388 -0.203387 0.600492 0.081 Uiso 0.395(8) 1 calc R U P E 2
H49E H 0.527667 -0.228593 0.569990 0.081 Uiso 0.395(8) 1 calc R U P E 2
H49F H 0.540249 -0.285835 0.601104 0.081 Uiso 0.395(8) 1 calc R U P E 2
C50A C 0.6109(3) -0.2246(5) 0.5986(4) 0.079(3) Uani 0.395(8) 1 d D U P E 2
H50D H 0.602232 -0.223300 0.574952 0.119 Uiso 0.395(8) 1 calc R U P E 2
H50E H 0.636749 -0.194957 0.608398 0.119 Uiso 0.395(8) 1 calc R U P E 2
H50F H 0.614860 -0.280450 0.606094 0.119 Uiso 0.395(8) 1 calc R U P E 2
O21 O 0.55026(6) 0.03230(12) 0.65463(4) 0.0528(5) Uani 1 1 d D U . . .
O22 O 0.51839(6) 0.12033(10) 0.67423(4) 0.0484(5) Uani 1 1 d D U . . .
C51 C 0.54129(7) 0.06189(14) 0.67683(5) 0.0343(5) Uani 1 1 d D U . . .
C52 C 0.55929(19) 0.0114(3) 0.70810(12) 0.0475(13) Uani 0.660(6) 1 d D U P F 1
C53 C 0.53506(17) -0.0668(3) 0.70301(12) 0.0683(17) Uani 0.660(6) 1 d D U P F 1
H53A H 0.537906 -0.096513 0.684894 0.102 Uiso 0.660(6) 1 calc R U P F 1
H53B H 0.545746 -0.099471 0.722728 0.102 Uiso 0.660(6) 1 calc R U P F 1
H53C H 0.505934 -0.054771 0.698117 0.102 Uiso 0.660(6) 1 calc R U P F 1
C54 C 0.5559(3) 0.0591(4) 0.73565(12) 0.100(3) Uani 0.660(6) 1 d D U P F 1
H54A H 0.571726 0.108947 0.738305 0.149 Uiso 0.660(6) 1 calc R U P F 1
H54B H 0.526893 0.072142 0.731016 0.149 Uiso 0.660(6) 1 calc R U P F 1
H54C H 0.566706 0.027442 0.755628 0.149 Uiso 0.660(6) 1 calc R U P F 1
C55 C 0.6043(2) -0.0096(6) 0.7139(2) 0.075(2) Uani 0.660(6) 1 d D U P F 1
H55A H 0.605410 -0.040625 0.695536 0.113 Uiso 0.660(6) 1 calc R U P F 1
H55B H 0.620213 0.040057 0.716202 0.113 Uiso 0.660(6) 1 calc R U P F 1
H55C H 0.615900 -0.041506 0.733789 0.113 Uiso 0.660(6) 1 calc R U P F 1
C52A C 0.5592(3) 0.0416(7) 0.7133(2) 0.051(2) Uani 0.340(6) 1 d D U P F 2
C53A C 0.5243(3) 0.0054(8) 0.7215(2) 0.084(4) Uani 0.340(6) 1 d D U P F 2
H53D H 0.502316 0.045249 0.717520 0.126 Uiso 0.340(6) 1 calc R U P F 2
H53E H 0.513408 -0.042010 0.707931 0.126 Uiso 0.340(6) 1 calc R U P F 2
H53F H 0.534634 -0.010393 0.744383 0.126 Uiso 0.340(6) 1 calc R U P F 2
C54A C 0.5767(4) 0.1146(8) 0.7353(2) 0.086(3) Uani 0.340(6) 1 d D U P F 2
H54D H 0.554752 0.154169 0.732073 0.130 Uiso 0.340(6) 1 calc R U P F 2
H54E H 0.587499 0.097165 0.757983 0.130 Uiso 0.340(6) 1 calc R U P F 2
H54F H 0.598855 0.138869 0.729895 0.130 Uiso 0.340(6) 1 calc R U P F 2
C55A C 0.5940(5) -0.0178(11) 0.7190(5) 0.078(4) Uani 0.340(6) 1 d D U P F 2
H55D H 0.615943 0.007266 0.713505 0.116 Uiso 0.340(6) 1 calc R U P F 2
H55E H 0.604930 -0.033770 0.741881 0.116 Uiso 0.340(6) 1 calc R U P F 2
H55F H 0.583704 -0.065388 0.705429 0.116 Uiso 0.340(6) 1 calc R U P F 2
O23 O 0.47635(6) 0.00769(11) 0.60171(6) 0.0589(6) Uani 1 1 d D U . . .
O24 O 0.44616(6) 0.09648(11) 0.62151(6) 0.0625(6) Uani 1 1 d D U . . .
C56 C 0.44714(7) 0.03199(13) 0.60838(5) 0.0317(5) Uani 1 1 d D U . . .
C57A C 0.4109(5) -0.0267(11) 0.6013(6) 0.064(5) Uani 0.107(5) 1 d D U P G 2
C58A C 0.3853(8) -0.0032(19) 0.6212(8) 0.080(6) Uani 0.107(5) 1 d D U P G 2
H58A H 0.401938 -0.008914 0.644275 0.121 Uiso 0.107(5) 1 calc R U P G 2
H58B H 0.376280 0.052721 0.616492 0.121 Uiso 0.107(5) 1 calc R U P G 2
H58C H 0.361137 -0.038362 0.615502 0.121 Uiso 0.107(5) 1 calc R U P G 2
C59A C 0.3854(8) -0.018(2) 0.5655(6) 0.081(7) Uani 0.107(5) 1 d D U P G 2
H59A H 0.402048 -0.033386 0.552899 0.122 Uiso 0.107(5) 1 calc R U P G 2
H59B H 0.361246 -0.053309 0.559801 0.122 Uiso 0.107(5) 1 calc R U P G 2
H59C H 0.376389 0.037774 0.560791 0.122 Uiso 0.107(5) 1 calc R U P G 2
C60A C 0.4276(8) -0.1118(11) 0.6093(9) 0.080(7) Uani 0.107(5) 1 d D U P G 2
H60A H 0.443959 -0.115900 0.632503 0.120 Uiso 0.107(5) 1 calc R U P G 2
H60B H 0.404640 -0.149935 0.603503 0.120 Uiso 0.107(5) 1 calc R U P G 2
H60C H 0.445001 -0.124397 0.596923 0.120 Uiso 0.107(5) 1 calc R U P G 2
C57 C 0.41004(10) -0.0235(2) 0.60116(9) 0.0483(8) Uani 0.893(5) 1 d D U P G 1
C58 C 0.41435(17) -0.0606(3) 0.63362(11) 0.109(2) Uani 0.893(5) 1 d D U P G 1
H58D H 0.414104 -0.017905 0.648755 0.164 Uiso 0.893(5) 1 calc R U P G 1
H58E H 0.391354 -0.097442 0.630573 0.164 Uiso 0.893(5) 1 calc R U P G 1
H58F H 0.440368 -0.090215 0.642401 0.164 Uiso 0.893(5) 1 calc R U P G 1
C59 C 0.37071(10) 0.0257(3) 0.58751(13) 0.0893(15) Uani 0.893(5) 1 d D U P G 1
H59D H 0.370708 0.067222 0.603179 0.134 Uiso 0.893(5) 1 calc R U P G 1
H59E H 0.369220 0.051312 0.567228 0.134 Uiso 0.893(5) 1 calc R U P G 1
H59F H 0.346848 -0.009548 0.583328 0.134 Uiso 0.893(5) 1 calc R U P G 1
C60 C 0.41030(13) -0.0878(3) 0.57710(13) 0.0925(17) Uani 0.893(5) 1 d D U P G 1
H60D H 0.435693 -0.119290 0.586016 0.139 Uiso 0.893(5) 1 calc R U P G 1
H60E H 0.386497 -0.123220 0.572903 0.139 Uiso 0.893(5) 1 calc R U P G 1
H60F H 0.408869 -0.062360 0.556803 0.139 Uiso 0.893(5) 1 calc R U P G 1
O25 O 0.44717(5) 0.24922(11) 0.60148(4) 0.0487(5) Uani 1 1 d D U . . .
O26 O 0.46262(5) 0.37820(10) 0.61110(5) 0.0514(5) Uani 1 1 d D U . . .
C61 C 0.44201(7) 0.32250(15) 0.59423(6) 0.0377(5) Uani 1 1 d D U . . .
C62 C 0.4066(2) 0.3439(4) 0.56276(16) 0.0551(16) Uani 0.675(8) 1 d D U P H 1
C63 C 0.3835(3) 0.2683(4) 0.5460(2) 0.130(4) Uani 0.675(8) 1 d D U P H 1
H63A H 0.371889 0.241223 0.560354 0.195 Uiso 0.675(8) 1 calc R U P H 1
H63B H 0.361178 0.283341 0.525808 0.195 Uiso 0.675(8) 1 calc R U P H 1
H63C H 0.402541 0.231908 0.541272 0.195 Uiso 0.675(8) 1 calc R U P H 1
C64 C 0.3786(2) 0.4002(6) 0.57150(17) 0.124(4) Uani 0.675(8) 1 d D U P H 1
H64A H 0.367538 0.372828 0.586043 0.186 Uiso 0.675(8) 1 calc R U P H 1
H64B H 0.394246 0.447694 0.582391 0.186 Uiso 0.675(8) 1 calc R U P H 1
H64C H 0.355940 0.416824 0.551773 0.186 Uiso 0.675(8) 1 calc R U P H 1
C65 C 0.4239(2) 0.3842(7) 0.54060(15) 0.118(3) Uani 0.675(8) 1 d D U P H 1
H65A H 0.442028 0.346666 0.535164 0.176 Uiso 0.675(8) 1 calc R U P H 1
H65B H 0.401434 0.400711 0.520728 0.176 Uiso 0.675(8) 1 calc R U P H 1
H65C H 0.439741 0.431581 0.551346 0.176 Uiso 0.675(8) 1 calc R U P H 1
C62A C 0.4069(4) 0.3465(9) 0.5626(3) 0.070(4) Uani 0.325(8) 1 d D U P H 2
C63A C 0.4122(6) 0.2982(12) 0.5353(3) 0.123(5) Uani 0.325(8) 1 d D U P H 2
H63D H 0.412142 0.240718 0.540006 0.184 Uiso 0.325(8) 1 calc R U P H 2
H63E H 0.389467 0.310335 0.514887 0.184 Uiso 0.325(8) 1 calc R U P H 2
H63F H 0.438377 0.312627 0.533328 0.184 Uiso 0.325(8) 1 calc R U P H 2
C64A C 0.3678(3) 0.3191(12) 0.5668(4) 0.112(5) Uani 0.325(8) 1 d D U P H 2
H64D H 0.369281 0.261231 0.571072 0.168 Uiso 0.325(8) 1 calc R U P H 2
H64E H 0.364700 0.347949 0.584971 0.168 Uiso 0.325(8) 1 calc R U P H 2
H64F H 0.344096 0.330599 0.546905 0.168 Uiso 0.325(8) 1 calc R U P H 2
C65A C 0.4069(5) 0.4348(8) 0.5559(4) 0.117(6) Uani 0.325(8) 1 d D U P H 2
H65D H 0.432780 0.449449 0.553427 0.176 Uiso 0.325(8) 1 calc R U P H 2
H65E H 0.383725 0.447685 0.535921 0.176 Uiso 0.325(8) 1 calc R U P H 2
H65F H 0.404329 0.465035 0.573988 0.176 Uiso 0.325(8) 1 calc R U P H 2
O27 O 0.45081(7) 0.21364(11) 0.66358(6) 0.0619(6) Uani 1 1 d D U . . .
O28 O 0.45552(5) 0.34507(10) 0.67032(5) 0.0507(5) Uani 1 1 d D U . . .
C66 C 0.44182(7) 0.27825(14) 0.67345(6) 0.0375(5) Uani 1 1 d D U . . .
C67 C 0.4145(2) 0.2728(4) 0.69348(17) 0.0561(15) Uani 0.660(6) 1 d D U P I 1
C68 C 0.3951(2) 0.3535(4) 0.6945(2) 0.093(2) Uani 0.660(6) 1 d D U P I 1
H68A H 0.416716 0.393869 0.703645 0.140 Uiso 0.660(6) 1 calc R U P I 1
H68B H 0.377460 0.369437 0.672482 0.140 Uiso 0.660(6) 1 calc R U P I 1
H68C H 0.378456 0.349587 0.708020 0.140 Uiso 0.660(6) 1 calc R U P I 1
C69 C 0.3822(2) 0.2088(5) 0.6795(2) 0.103(3) Uani 0.660(6) 1 d D U P I 1
H69A H 0.395582 0.157298 0.679130 0.155 Uiso 0.660(6) 1 calc R U P I 1
H69B H 0.365457 0.203868 0.692925 0.155 Uiso 0.660(6) 1 calc R U P I 1
H69C H 0.364461 0.223718 0.657387 0.155 Uiso 0.660(6) 1 calc R U P I 1
C70 C 0.4430(2) 0.2491(5) 0.72800(14) 0.104(2) Uani 0.660(6) 1 d D U P I 1
H70A H 0.463929 0.290816 0.736951 0.156 Uiso 0.660(6) 1 calc R U P I 1
H70B H 0.426718 0.243464 0.741722 0.156 Uiso 0.660(6) 1 calc R U P I 1
H70C H 0.456484 0.197850 0.727300 0.156 Uiso 0.660(6) 1 calc R U P I 1
C67A C 0.4064(4) 0.2744(8) 0.6861(3) 0.059(3) Uani 0.340(6) 1 d D U P I 2
C68A C 0.4167(5) 0.3353(9) 0.7130(4) 0.100(4) Uani 0.340(6) 1 d D U P I 2
H68D H 0.417292 0.389177 0.704282 0.151 Uiso 0.340(6) 1 calc R U P I 2
H68E H 0.395801 0.333463 0.722849 0.151 Uiso 0.340(6) 1 calc R U P I 2
H68F H 0.443757 0.322963 0.729537 0.151 Uiso 0.340(6) 1 calc R U P I 2
C69A C 0.3662(3) 0.2945(11) 0.6585(3) 0.119(5) Uani 0.340(6) 1 d D U P I 2
H69D H 0.360517 0.253755 0.641426 0.178 Uiso 0.340(6) 1 calc R U P I 2
H69E H 0.343707 0.295349 0.666614 0.178 Uiso 0.340(6) 1 calc R U P I 2
H69F H 0.368516 0.347399 0.649557 0.178 Uiso 0.340(6) 1 calc R U P I 2
C70A C 0.4055(5) 0.1908(7) 0.6993(4) 0.100(4) Uani 0.340(6) 1 d D U P I 2
H70D H 0.398763 0.151674 0.681599 0.150 Uiso 0.340(6) 1 calc R U P I 2
H70E H 0.432466 0.178131 0.715735 0.150 Uiso 0.340(6) 1 calc R U P I 2
H70F H 0.384510 0.188632 0.709047 0.150 Uiso 0.340(6) 1 calc R U P I 2
O29 O 0.53472(5) 0.39161(10) 0.70257(4) 0.0405(4) Uani 1 1 d D U . . .
O30 O 0.58856(5) 0.47034(11) 0.70757(4) 0.0394(4) Uani 1 1 d D U . . .
C71 C 0.56842(7) 0.42569(14) 0.71873(5) 0.0339(5) Uani 1 1 d D U . . .
C72 C 0.5852(3) 0.4040(6) 0.7551(2) 0.075(2) Uani 0.535(7) 1 d D U P J 1
C73 C 0.5514(3) 0.4262(10) 0.7673(2) 0.148(4) Uani 0.535(7) 1 d D U P J 1
H73A H 0.546769 0.484435 0.765255 0.223 Uiso 0.535(7) 1 calc R U P J 1
H73B H 0.525932 0.398248 0.754318 0.223 Uiso 0.535(7) 1 calc R U P J 1
H73C H 0.559543 0.410477 0.790029 0.223 Uiso 0.535(7) 1 calc R U P J 1
C74 C 0.5928(4) 0.3136(6) 0.7580(2) 0.143(4) Uani 0.535(7) 1 d D U P J 1
H74A H 0.614736 0.299986 0.750102 0.214 Uiso 0.535(7) 1 calc R U P J 1
H74B H 0.601137 0.297417 0.780768 0.214 Uiso 0.535(7) 1 calc R U P J 1
H74C H 0.567527 0.285188 0.745056 0.214 Uiso 0.535(7) 1 calc R U P J 1
C75 C 0.6220(3) 0.4586(7) 0.77349(17) 0.089(3) Uani 0.535(7) 1 d D U P J 1
H75A H 0.644915 0.446558 0.766514 0.133 Uiso 0.535(7) 1 calc R U P J 1
H75B H 0.613925 0.514975 0.768810 0.133 Uiso 0.535(7) 1 calc R U P J 1
H75C H 0.630617 0.448899 0.796827 0.133 Uiso 0.535(7) 1 calc R U P J 1
C72A C 0.5840(4) 0.4193(7) 0.7548(3) 0.080(3) Uani 0.465(7) 1 d D U P J 2
C73A C 0.5768(6) 0.4992(6) 0.7680(3) 0.160(5) Uani 0.465(7) 1 d D U P J 2
H73D H 0.586824 0.496698 0.791662 0.241 Uiso 0.465(7) 1 calc R U P J 2
H73E H 0.591694 0.541459 0.761383 0.241 Uiso 0.465(7) 1 calc R U P J 2
H73F H 0.547319 0.511452 0.759374 0.241 Uiso 0.465(7) 1 calc R U P J 2
C74A C 0.5619(3) 0.3559(6) 0.76653(18) 0.079(3) Uani 0.465(7) 1 d D U P J 2
H74D H 0.573316 0.354291 0.790260 0.118 Uiso 0.465(7) 1 calc R U P J 2
H74E H 0.532509 0.368896 0.758968 0.118 Uiso 0.465(7) 1 calc R U P J 2
H74F H 0.565528 0.303353 0.757966 0.118 Uiso 0.465(7) 1 calc R U P J 2
C75A C 0.6299(3) 0.3990(11) 0.7666(3) 0.152(5) Uani 0.465(7) 1 d D U P J 2
H75D H 0.640949 0.394431 0.790317 0.229 Uiso 0.465(7) 1 calc R U P J 2
H75E H 0.633650 0.347840 0.757127 0.229 Uiso 0.465(7) 1 calc R U P J 2
H75F H 0.644531 0.441657 0.760077 0.229 Uiso 0.465(7) 1 calc R U P J 2
O31 O 0.47697(5) 0.49207(10) 0.65739(6) 0.0565(5) Uani 1 1 d D U . . .
O32 O 0.52819(5) 0.57893(10) 0.66716(5) 0.0430(4) Uani 1 1 d D U . . .
C76 C 0.49195(7) 0.56143(13) 0.66227(6) 0.0349(5) Uani 1 1 d D U . . .
C77 C 0.46229(18) 0.6317(4) 0.65855(17) 0.0458(13) Uani 0.740(17) 1 d D U P K 1
C78 C 0.4453(2) 0.6553(5) 0.62278(19) 0.0686(18) Uani 0.740(17) 1 d D U P K 1
H78A H 0.430517 0.609631 0.609711 0.103 Uiso 0.740(17) 1 calc R U P K 1
H78B H 0.426436 0.700871 0.619542 0.103 Uiso 0.740(17) 1 calc R U P K 1
H78C H 0.468107 0.670632 0.616129 0.103 Uiso 0.740(17) 1 calc R U P K 1
C79 C 0.4274(4) 0.6045(9) 0.6691(3) 0.073(2) Uani 0.740(17) 1 d D U P K 1
H79A H 0.413160 0.558699 0.655811 0.109 Uiso 0.740(17) 1 calc R U P K 1
H79B H 0.438803 0.588573 0.691923 0.109 Uiso 0.740(17) 1 calc R U P K 1
H79C H 0.407970 0.648887 0.666248 0.109 Uiso 0.740(17) 1 calc R U P K 1
C80 C 0.48521(18) 0.7029(4) 0.6787(3) 0.095(3) Uani 0.740(17) 1 d D U P K 1
H80A H 0.507402 0.719209 0.671467 0.142 Uiso 0.740(17) 1 calc R U P K 1
H80B H 0.466075 0.747812 0.675882 0.142 Uiso 0.740(17) 1 calc R U P K 1
H80C H 0.496908 0.687499 0.701557 0.142 Uiso 0.740(17) 1 calc R U P K 1
C77A C 0.4632(5) 0.6265(9) 0.6668(5) 0.050(3) Uani 0.260(17) 1 d D U P K 2
C78A C 0.4561(7) 0.6799(13) 0.6376(7) 0.073(4) Uani 0.260(17) 1 d D U P K 2
H78D H 0.482509 0.701871 0.638466 0.110 Uiso 0.260(17) 1 calc R U P K 2
H78E H 0.443660 0.648297 0.617780 0.110 Uiso 0.260(17) 1 calc R U P K 2
H78F H 0.437660 0.724029 0.637816 0.110 Uiso 0.260(17) 1 calc R U P K 2
C79A C 0.4229(9) 0.591(2) 0.6666(9) 0.060(5) Uani 0.260(17) 1 d D U P K 2
H79D H 0.428510 0.556427 0.685769 0.090 Uiso 0.260(17) 1 calc R U P K 2
H79E H 0.404145 0.634036 0.667040 0.090 Uiso 0.260(17) 1 calc R U P K 2
H79F H 0.410145 0.558304 0.647004 0.090 Uiso 0.260(17) 1 calc R U P K 2
C80A C 0.4854(5) 0.6726(14) 0.6982(6) 0.077(5) Uani 0.260(17) 1 d D U P K 2
H80D H 0.489635 0.637003 0.716757 0.116 Uiso 0.260(17) 1 calc R U P K 2
H80E H 0.512045 0.691524 0.698521 0.116 Uiso 0.260(17) 1 calc R U P K 2
H80F H 0.468592 0.718710 0.699472 0.116 Uiso 0.260(17) 1 calc R U P K 2
N1 N 0.62602(8) 0.19083(13) 0.66129(5) 0.0430(6) Uani 0.890(3) 1 d D U P L 1
H1 H 0.615367 0.145793 0.651326 0.052 Uiso 0.890(3) 1 calc R U P L 1
N2 N 0.63987(8) 0.31411(13) 0.67104(6) 0.0454(6) Uani 0.890(3) 1 d D U P L 1
H2 H 0.639950 0.366656 0.668789 0.054 Uiso 0.890(3) 1 calc R U P L 1
C81 C 0.61661(7) 0.26458(13) 0.64834(5) 0.0328(4) Uani 0.890(3) 1 d D U P L 1
C82 C 0.66382(12) 0.27396(19) 0.69850(8) 0.0545(10) Uani 0.890(3) 1 d D U P L 1
C83 C 0.65460(11) 0.19570(18) 0.69227(7) 0.0548(9) Uani 0.890(3) 1 d D U P L 1
H83 H 0.665765 0.152030 0.706616 0.066 Uiso 0.890(3) 1 calc R U P L 1
C84 C 0.69290(17) 0.3170(3) 0.72729(9) 0.1035(19) Uani 0.890(3) 1 d D U P L 1
H84A H 0.691294 0.374899 0.722991 0.155 Uiso 0.890(3) 1 calc R U P L 1
H84B H 0.685506 0.306121 0.746141 0.155 Uiso 0.890(3) 1 calc R U P L 1
H84C H 0.721012 0.298179 0.731662 0.155 Uiso 0.890(3) 1 calc R U P L 1
C85 C 0.58801(7) 0.28626(14) 0.61569(6) 0.0355(5) Uani 0.890(3) 1 d D U P L 1
H85A H 0.574867 0.237529 0.604044 0.053 Uiso 0.890(3) 1 calc R U P L 1
H85B H 0.566892 0.322747 0.617390 0.053 Uiso 0.890(3) 1 calc R U P L 1
H85C H 0.603214 0.312939 0.603885 0.053 Uiso 0.890(3) 1 calc R U P L 1
N1A N 0.5994(5) 0.2518(12) 0.6706(3) 0.042(3) Uani 0.110(3) 1 d D U P L 2
H1A H 0.573150 0.250435 0.667856 0.051 Uiso 0.110(3) 1 calc R U P L 2
N2A N 0.6538(4) 0.2665(12) 0.6587(4) 0.041(3) Uani 0.110(3) 1 d D U P L 2
H2A H 0.669504 0.278981 0.647765 0.050 Uiso 0.110(3) 1 calc R U P L 2
C81A C 0.61661(7) 0.26458(13) 0.64834(5) 0.0328(4) Uani 0.110(3) 1 d D U P L 2
C82A C 0.6669(5) 0.245(2) 0.6914(5) 0.044(3) Uani 0.110(3) 1 d D U P L 2
C83A C 0.6332(5) 0.2414(16) 0.6988(4) 0.046(3) Uani 0.110(3) 1 d D U P L 2
H83A H 0.632597 0.233181 0.719751 0.056 Uiso 0.110(3) 1 calc R U P L 2
C84A C 0.7118(6) 0.241(3) 0.7099(7) 0.083(8) Uani 0.110(3) 1 d D U P L 2
H84D H 0.726479 0.246124 0.695002 0.125 Uiso 0.110(3) 1 calc R U P L 2
H84E H 0.719998 0.284597 0.725800 0.125 Uiso 0.110(3) 1 calc R U P L 2
H84F H 0.718634 0.189107 0.721168 0.125 Uiso 0.110(3) 1 calc R U P L 2
C85A C 0.58801(7) 0.28626(14) 0.61569(6) 0.0355(5) Uani 0.110(3) 1 d D U P L 2
H85D H 0.559622 0.278649 0.614337 0.053 Uiso 0.110(3) 1 calc R U P L 2
H85E H 0.592198 0.342653 0.611322 0.053 Uiso 0.110(3) 1 calc R U P L 2
H85F H 0.593153 0.251913 0.599659 0.053 Uiso 0.110(3) 1 calc R U P L 2
C32A C 0.7260(4) 0.0069(9) 0.6678(3) 0.051(3) Uani 0.44(3) 1 d D U P D 2
C33A C 0.7003(7) -0.0229(14) 0.6871(5) 0.060(3) Uani 0.44(3) 1 d D U P D 2
H33D H 0.677650 -0.056576 0.673095 0.090 Uiso 0.44(3) 1 calc R U P D 2
H33E H 0.717702 -0.054560 0.705702 0.090 Uiso 0.44(3) 1 calc R U P D 2
H33F H 0.688961 0.023248 0.694709 0.090 Uiso 0.44(3) 1 calc R U P D 2
C34A C 0.7612(6) 0.0589(14) 0.6884(6) 0.105(6) Uani 0.44(3) 1 d D U P D 2
H34D H 0.750434 0.104180 0.697049 0.157 Uiso 0.44(3) 1 calc R U P D 2
H34E H 0.779887 0.027102 0.706442 0.157 Uiso 0.44(3) 1 calc R U P D 2
H34F H 0.776174 0.079403 0.675245 0.157 Uiso 0.44(3) 1 calc R U P D 2
C35A C 0.7398(7) -0.0652(12) 0.6534(4) 0.090(4) Uani 0.44(3) 1 d D U P D 2
H35D H 0.715707 -0.096627 0.640322 0.136 Uiso 0.44(3) 1 calc R U P D 2
H35E H 0.754482 -0.046511 0.639692 0.136 Uiso 0.44(3) 1 calc R U P D 2
H35F H 0.758195 -0.098812 0.670890 0.136 Uiso 0.44(3) 1 calc R U P D 2

loop_
_atom_site_aniso_label
_atom_site_aniso_U_11
_atom_site_aniso_U_22
_atom_site_aniso_U_33
_atom_site_aniso_U_23
_atom_site_aniso_U_13
_atom_site_aniso_U_12
Zn1 0.02237(16) 0.02277(16) 0.03132(17) -0.00261(12) 0.01000(12) 0.00090(11)
Zn2 0.02848(19) 0.02262(18) 0.0423(2) -0.00613(14) 0.01355(15) -0.00276(13)
Zn3 0.0330(2) 0.02389(18) 0.0439(2) -0.00726(15) 0.02128(16) -0.00646(14)
Zn4 0.0344(2) 0.01957(17) 0.0377(2) -0.00270(13) 0.01953(15) -0.00498(13)
Zn5 0.02446(17) 0.02138(17) 0.02748(18) -0.00301(12) 0.00861(13) 0.00039(12)
Zn6 0.02437(17) 0.02147(17) 0.03156(18) -0.00058(13) 0.01167(13) 0.00169(12)
Zn7 0.02354(17) 0.02225(17) 0.03193(18) -0.00086(13) 0.01067(13) 0.00209(12)
Zn8 0.02755(15) 0.02490(14) 0.02777(14) -0.00124(10) 0.00996(11) -0.00007(10)
Cr1 0.02237(16) 0.02277(16) 0.03132(17) -0.00261(12) 0.01000(12) 0.00090(11)
Cr2 0.02848(19) 0.02262(18) 0.0423(2) -0.00613(14) 0.01355(15) -0.00276(13)
Cr3 0.0330(2) 0.02389(18) 0.0439(2) -0.00726(15) 0.02128(16) -0.00646(14)
Cr4 0.0344(2) 0.01957(17) 0.0377(2) -0.00270(13) 0.01953(15) -0.00498(13)
Cr5 0.02446(17) 0.02138(17) 0.02748(18) -0.00301(12) 0.00861(13) 0.00039(12)
Cr6 0.02437(17) 0.02147(17) 0.03156(18) -0.00058(13) 0.01167(13) 0.00169(12)
Cr7 0.02354(17) 0.02225(17) 0.03193(18) -0.00086(13) 0.01067(13) 0.00209(12)
Cr8 0.02755(15) 0.02490(14) 0.02777(14) -0.00124(10) 0.00996(11) -0.00007(10)
F1 0.0324(6) 0.0233(6) 0.0296(6) -0.0042(5) 0.0116(5) -0.0037(5)
F2 0.0272(6) 0.0235(6) 0.0288(6) -0.0030(5) 0.0088(5) -0.0024(5)
F3 0.0276(6) 0.0205(5) 0.0246(6) 0.0003(4) 0.0102(5) -0.0033(4)
F4 0.0268(6) 0.0245(6) 0.0225(5) -0.0016(4) 0.0072(5) -0.0010(5)
F5 0.0243(6) 0.0214(5) 0.0276(6) 0.0011(4) 0.0095(5) 0.0029(4)
F6 0.0290(6) 0.0234(6) 0.0286(6) -0.0011(5) 0.0122(5) 0.0001(5)
F7 0.0200(5) 0.0240(6) 0.0310(6) -0.0043(5) 0.0081(5) 0.0003(4)
F8 0.0307(6) 0.0215(6) 0.0324(6) 0.0024(5) 0.0121(5) 0.0042(5)
O1 0.0353(9) 0.0339(8) 0.0303(8) 0.0069(6) 0.0093(6) 0.0068(6)
O2 0.0279(8) 0.0351(8) 0.0349(8) 0.0080(7) 0.0049(6) 0.0033(6)
C1 0.0384(12) 0.0158(9) 0.0261(10) 0.0033(8) 0.0022(9) 0.0025(8)
C2 0.0566(15) 0.0277(11) 0.0299(11) 0.0010(9) -0.0051(10) -0.0003(10)
C3 0.084(2) 0.0316(13) 0.0427(15) -0.0087(11) -0.0062(14) -0.0031(13)
C4 0.072(2) 0.081(2) 0.0588(19) -0.0190(18) -0.0309(16) 0.0325(19)
C5 0.138(3) 0.088(3) 0.0254(14) -0.0009(15) 0.0140(17) -0.039(2)
O3 0.0301(8) 0.0633(12) 0.0290(8) -0.0079(8) 0.0045(7) 0.0056(8)
O4 0.0242(8) 0.0353(8) 0.0402(9) -0.0028(7) 0.0061(6) 0.0040(6)
C6 0.0241(10) 0.0413(13) 0.0301(11) 0.0082(9) 0.0052(8) -0.0004(9)
C7 0.0248(19) 0.124(4) 0.0314(19) 0.001(2) 0.0012(15) 0.007(2)
C8 0.047(3) 0.201(7) 0.046(3) -0.042(4) -0.005(2) -0.011(4)
C9 0.053(3) 0.204(7) 0.076(3) -0.010(4) 0.006(3) -0.073(4)
C10 0.080(4) 0.170(5) 0.085(4) 0.037(4) -0.008(3) 0.071(4)
C7A 0.032(6) 0.119(8) 0.054(7) -0.010(6) -0.011(5) -0.011(6)
C8A 0.046(8) 0.125(8) 0.111(12) -0.027(8) -0.015(8) -0.040(7)
C9A 0.030(7) 0.197(15) 0.076(10) -0.028(12) -0.017(6) 0.007(10)
C10A 0.081(11) 0.165(14) 0.049(8) -0.001(10) -0.016(7) -0.020(13)
O5 0.0575(11) 0.0307(9) 0.0508(10) -0.0081(8) 0.0279(9) -0.0130(8)
O6 0.0475(10) 0.0319(9) 0.0507(10) 0.0046(7) 0.0293(8) 0.0008(7)
C11 0.0279(11) 0.0316(11) 0.0435(13) 0.0070(10) 0.0135(9) -0.0015(9)
C12 0.059(2) 0.039(2) 0.080(2) 0.0197(18) 0.0389(18) -0.0030(17)
C13 0.158(6) 0.045(2) 0.151(5) -0.003(3) 0.078(4) -0.044(3)
C14 0.119(4) 0.116(5) 0.095(3) 0.072(3) 0.020(3) -0.020(4)
C15 0.098(4) 0.087(4) 0.204(7) 0.050(4) 0.112(4) 0.005(3)
C12A 0.086(8) 0.046(7) 0.092(8) 0.016(7) 0.052(6) -0.018(6)
C13A 0.116(11) 0.056(9) 0.125(14) 0.039(9) 0.073(10) 0.000(9)
C14A 0.142(14) 0.079(11) 0.099(9) 0.025(8) 0.082(9) -0.012(11)
C15A 0.087(8) 0.093(14) 0.128(11) 0.024(10) 0.050(8) -0.037(8)
O7 0.0371(9) 0.0337(9) 0.0509(10) -0.0101(7) 0.0187(8) -0.0083(7)
O8 0.0354(9) 0.0291(8) 0.0486(10) -0.0118(7) 0.0167(7) -0.0017(6)
C16 0.0337(11) 0.0209(10) 0.0266(10) 0.0021(8) 0.0046(8) 0.0024(8)
C17 0.0583(16) 0.0333(12) 0.0295(12) -0.0043(10) 0.0003(11) -0.0060(11)
C18 0.0621(19) 0.0493(17) 0.0640(19) -0.0109(14) -0.0040(15) -0.0238(14)
C19 0.105(3) 0.079(2) 0.071(2) -0.046(2) 0.041(2) -0.010(2)
C20 0.142(4) 0.060(2) 0.0408(17) 0.0110(15) -0.025(2) -0.020(2)
O9 0.0408(9) 0.0334(8) 0.0305(8) 0.0004(6) 0.0096(7) 0.0114(7)
O10 0.0404(9) 0.0297(8) 0.0305(8) -0.0007(6) 0.0167(7) 0.0002(6)
C21 0.0283(11) 0.0369(12) 0.0303(11) 0.0001(9) 0.0136(9) 0.0020(9)
C22A 0.069(9) 0.073(9) 0.032(6) 0.008(7) 0.007(7) 0.007(8)
C23A 0.065(9) 0.104(15) 0.053(14) 0.038(14) -0.012(9) -0.001(10)
C24A 0.112(16) 0.086(14) 0.036(10) -0.003(12) 0.015(12) 0.018(14)
C25A 0.063(14) 0.078(9) 0.034(12) 0.018(9) 0.013(12) 0.016(10)
C22 0.0536(17) 0.0517(17) 0.0267(13) 0.0032(11) 0.0151(12) 0.0118(13)
C23 0.081(3) 0.077(2) 0.0314(16) -0.0113(15) 0.0111(17) -0.0107(19)
C24 0.131(4) 0.095(3) 0.052(2) 0.001(2) 0.050(2) -0.038(3)
C25 0.104(3) 0.150(5) 0.043(2) 0.013(2) 0.005(2) 0.081(3)
O11 0.0342(8) 0.0317(8) 0.0519(10) 0.0011(7) 0.0256(7) 0.0032(6)
O12 0.0281(8) 0.0306(8) 0.0564(10) -0.0001(7) 0.0196(7) 0.0034(6)
C26 0.0288(11) 0.0337(12) 0.0406(12) -0.0017(9) 0.0170(9) 0.0025(9)
C27 0.0353(13) 0.0435(14) 0.085(2) -0.0030(14) 0.0378(14) 0.0015(11)
C28 0.090(3) 0.092(3) 0.144(4) -0.039(3) 0.091(3) -0.010(2)
C29 0.0483(17) 0.0581(18) 0.117(3) 0.0062(18) 0.0534(19) -0.0063(14)
C30 0.0269(14) 0.073(2) 0.134(3) 0.024(2) 0.0217(17) 0.0074(14)
O13 0.0288(8) 0.0297(8) 0.0398(9) 0.0063(7) 0.0034(7) 0.0003(6)
O14 0.0278(8) 0.0302(8) 0.0410(9) 0.0115(7) 0.0038(7) 0.0021(6)
C31 0.0279(11) 0.0301(11) 0.0295(11) 0.0038(8) 0.0064(8) 0.0077(8)
C32 0.040(4) 0.041(3) 0.036(3) 0.011(2) 0.000(3) 0.010(3)
C33 0.062(5) 0.066(7) 0.052(6) 0.033(5) -0.008(4) -0.006(5)
C34 0.050(4) 0.076(6) 0.035(3) 0.004(3) -0.008(3) -0.013(4)
C35 0.083(7) 0.113(9) 0.061(4) 0.010(5) 0.006(4) 0.071(6)
O15 0.0394(9) 0.0305(8) 0.0555(10) -0.0092(7) 0.0267(8) 0.0008(7)
O16 0.0413(9) 0.0376(9) 0.0525(10) -0.0169(8) 0.0251(8) -0.0040(7)
C36 0.0355(12) 0.0282(11) 0.0355(11) -0.0028(9) 0.0168(9) 0.0049(9)
C37 0.0514(15) 0.0455(15) 0.0593(16) -0.0202(12) 0.0311(13) 0.0017(12)
C38 0.086(2) 0.091(3) 0.066(2) -0.0222(18) 0.0513(19) -0.007(2)
C39 0.094(3) 0.108(3) 0.099(3) -0.023(2) 0.033(2) 0.061(3)
C40 0.116(3) 0.075(2) 0.131(4) -0.070(3) 0.086(3) -0.035(2)
O17 0.0307(8) 0.0507(10) 0.0225(7) -0.0022(7) 0.0065(6) -0.0059(7)
O18 0.0276(8) 0.0648(12) 0.0306(8) -0.0181(8) 0.0068(7) -0.0063(8)
C41 0.0339(11) 0.0238(10) 0.0236(10) -0.0073(8) 0.0003(8) -0.0019(8)
C42 0.076(2) 0.0411(15) 0.0353(14) -0.0004(11) -0.0165(13) 0.0080(14)
C43 0.134(3) 0.081(3) 0.0258(14) 0.0084(15) 0.0016(17) -0.022(2)
C44 0.065(2) 0.101(3) 0.083(3) -0.013(2) -0.0369(19) 0.031(2)
C45 0.175(5) 0.0336(17) 0.070(2) 0.0057(16) -0.032(3) 0.020(2)
O19 0.0410(9) 0.0215(8) 0.0584(11) -0.0070(7) 0.0218(8) -0.0025(6)
O20 0.0731(13) 0.0197(8) 0.1057(16) -0.0050(9) 0.0638(13) -0.0066(8)
C46 0.0394(12) 0.0196(10) 0.0353(11) -0.0012(8) 0.0088(9) -0.0022(8)
C47 0.070(4) 0.018(3) 0.039(3) 0.002(2) 0.015(2) 0.001(2)
C48 0.122(5) 0.030(2) 0.050(3) 0.010(2) -0.013(3) 0.011(3)
C49 0.122(5) 0.025(3) 0.104(6) 0.002(4) 0.071(5) -0.011(3)
C50 0.065(3) 0.023(2) 0.049(3) -0.0009(19) 0.016(2) 0.011(2)
C47A 0.053(4) 0.018(4) 0.059(4) 0.001(4) 0.010(3) 0.004(3)
C48A 0.102(7) 0.031(4) 0.055(4) 0.011(3) -0.003(4) 0.007(4)
C49A 0.064(4) 0.022(3) 0.064(5) 0.006(4) 0.011(4) -0.008(3)
C50A 0.084(6) 0.030(4) 0.138(9) 0.012(5) 0.057(7) 0.016(4)
O21 0.0681(12) 0.0573(12) 0.0475(10) 0.0308(9) 0.0383(9) 0.0321(10)
O22 0.0902(14) 0.0305(9) 0.0357(9) 0.0034(7) 0.0365(9) 0.0026(9)
C51 0.0321(11) 0.0407(13) 0.0267(11) 0.0072(9) 0.0068(9) -0.0110(9)
C52 0.061(3) 0.050(3) 0.024(2) 0.0118(18) 0.0066(19) -0.002(2)
C53 0.086(3) 0.063(3) 0.052(3) 0.028(2) 0.021(2) -0.017(2)
C54 0.184(8) 0.081(4) 0.030(2) 0.012(2) 0.035(3) 0.022(5)
C55 0.056(3) 0.089(4) 0.058(5) 0.035(3) -0.005(3) 0.005(3)
C52A 0.052(4) 0.073(6) 0.024(4) 0.016(4) 0.010(3) -0.010(4)
C53A 0.061(5) 0.133(9) 0.053(6) 0.060(6) 0.016(4) -0.012(5)
C54A 0.097(8) 0.114(8) 0.030(4) -0.010(5) 0.002(5) -0.023(6)
C55A 0.073(8) 0.107(8) 0.052(6) 0.052(6) 0.022(6) 0.018(7)
O23 0.0554(12) 0.0365(10) 0.1059(17) -0.0285(10) 0.0545(12) -0.0246(8)
O24 0.0466(11) 0.0412(10) 0.1165(18) -0.0338(11) 0.0499(12) -0.0223(8)
C56 0.0317(11) 0.0312(11) 0.0313(11) -0.0017(9) 0.0104(9) -0.0104(9)
C57A 0.046(8) 0.058(8) 0.084(9) -0.005(8) 0.018(7) -0.034(6)
C58A 0.053(11) 0.083(13) 0.112(12) -0.014(12) 0.039(10) -0.049(9)
C59A 0.060(12) 0.078(14) 0.088(9) -0.010(10) 0.007(8) -0.039(10)
C60A 0.051(11) 0.051(8) 0.119(15) -0.006(10) 0.010(11) -0.042(7)
C57 0.0413(16) 0.0450(17) 0.0597(18) -0.0140(14) 0.0200(15) -0.0251(13)
C58 0.126(4) 0.113(4) 0.089(3) 0.012(3) 0.038(3) -0.084(3)
C59 0.0337(18) 0.100(3) 0.122(4) -0.034(3) 0.015(2) -0.0203(17)
C60 0.073(3) 0.078(3) 0.129(4) -0.066(3) 0.040(3) -0.048(2)
O25 0.0334(9) 0.0391(10) 0.0554(11) -0.0156(8) -0.0048(8) 0.0060(7)
O26 0.0426(10) 0.0330(9) 0.0563(11) 0.0103(8) -0.0080(8) -0.0081(8)
C61 0.0260(11) 0.0485(14) 0.0362(12) 0.0008(10) 0.0086(9) -0.0013(10)
C62 0.036(3) 0.069(3) 0.046(3) 0.006(3) -0.001(2) -0.002(2)
C63 0.102(6) 0.100(5) 0.101(6) -0.005(4) -0.064(4) -0.020(4)
C64 0.071(4) 0.184(8) 0.085(4) -0.009(5) -0.007(3) 0.071(5)
C65 0.080(4) 0.201(9) 0.051(3) 0.058(5) 0.000(3) -0.005(5)
C62A 0.042(6) 0.097(7) 0.049(6) 0.018(5) -0.009(5) 0.004(6)
C63A 0.134(11) 0.162(11) 0.042(5) 0.002(7) -0.003(6) 0.020(10)
C64A 0.031(5) 0.158(12) 0.119(10) 0.056(10) -0.007(5) 0.013(6)
C65A 0.096(10) 0.104(7) 0.096(10) 0.050(6) -0.030(8) 0.015(6)
O27 0.0763(14) 0.0370(10) 0.1060(17) -0.0222(10) 0.0729(13) -0.0187(9)
O28 0.0426(10) 0.0349(9) 0.0888(14) -0.0159(9) 0.0409(10) -0.0077(8)
C66 0.0356(12) 0.0380(13) 0.0446(13) -0.0069(10) 0.0215(10) -0.0049(10)
C67 0.058(3) 0.054(3) 0.078(3) -0.017(3) 0.049(3) -0.011(2)
C68 0.094(5) 0.079(4) 0.146(7) -0.011(4) 0.091(5) 0.018(3)
C69 0.083(5) 0.103(5) 0.165(7) -0.058(5) 0.094(4) -0.050(4)
C70 0.104(4) 0.157(7) 0.081(3) 0.026(4) 0.068(3) 0.010(4)
C67A 0.059(5) 0.065(5) 0.077(6) -0.012(4) 0.053(4) -0.009(5)
C68A 0.121(11) 0.106(8) 0.120(9) -0.052(8) 0.097(7) -0.038(8)
C69A 0.045(5) 0.213(13) 0.117(7) 0.016(7) 0.052(4) 0.014(6)
C70A 0.133(11) 0.076(6) 0.148(11) 0.005(6) 0.118(9) -0.013(6)
O29 0.0500(10) 0.0434(10) 0.0345(8) -0.0127(7) 0.0230(8) -0.0177(8)
O30 0.0322(8) 0.0574(11) 0.0284(8) -0.0038(7) 0.0110(7) -0.0132(7)
C71 0.0335(12) 0.0415(13) 0.0309(11) -0.0024(9) 0.0169(9) 0.0023(9)
C72 0.056(4) 0.133(5) 0.033(4) 0.020(4) 0.013(3) -0.024(4)
C73 0.093(5) 0.309(13) 0.062(5) -0.062(8) 0.051(4) -0.059(7)
C74 0.144(9) 0.134(5) 0.110(7) 0.074(5) 0.000(6) -0.012(5)
C75 0.067(4) 0.162(8) 0.025(3) -0.007(4) 0.003(3) -0.029(5)
C72A 0.086(5) 0.120(6) 0.031(4) 0.001(4) 0.020(4) -0.042(5)
C73A 0.309(13) 0.127(6) 0.084(6) -0.042(6) 0.118(8) -0.078(8)
C74A 0.109(6) 0.099(6) 0.036(4) 0.012(4) 0.035(4) -0.019(5)
C75A 0.077(5) 0.266(14) 0.078(8) 0.092(9) -0.013(5) -0.033(7)
O31 0.0374(10) 0.0289(9) 0.1096(17) -0.0094(10) 0.0346(11) 0.0006(7)
O32 0.0274(8) 0.0313(8) 0.0696(12) -0.0151(8) 0.0171(8) 0.0009(6)
C76 0.0292(11) 0.0286(11) 0.0455(13) -0.0064(9) 0.0119(10) 0.0044(8)
C77 0.037(2) 0.034(2) 0.070(3) -0.001(2) 0.024(2) 0.0109(16)
C78 0.057(3) 0.066(4) 0.086(4) 0.029(3) 0.030(3) 0.031(3)
C79 0.068(5) 0.063(5) 0.110(6) 0.020(4) 0.060(5) 0.029(3)
C80 0.075(3) 0.046(3) 0.150(7) -0.043(4) 0.027(4) 0.017(2)
C77A 0.043(5) 0.029(5) 0.088(8) -0.003(4) 0.037(5) 0.009(4)
C78A 0.065(10) 0.054(9) 0.122(10) 0.027(8) 0.058(8) 0.026(7)
C79A 0.037(6) 0.059(11) 0.100(12) 0.004(8) 0.044(7) 0.014(6)
C80A 0.072(7) 0.056(9) 0.114(9) -0.041(7) 0.048(7) 0.010(6)
N1 0.0577(15) 0.0213(10) 0.0395(12) 0.0001(9) 0.0057(10) -0.0040(9)
N2 0.0638(16) 0.0212(10) 0.0410(12) 0.0008(9) 0.0076(11) -0.0040(10)
C81 0.0416(12) 0.0232(10) 0.0365(10) -0.0009(8) 0.0177(9) -0.0018(8)
C82 0.075(2) 0.0295(16) 0.0404(16) 0.0007(12) 0.0000(14) -0.0073(14)
C83 0.077(2) 0.0281(14) 0.0392(15) 0.0049(12) -0.0027(14) -0.0035(15)
C84 0.147(4) 0.062(2) 0.052(2) -0.0002(19) -0.020(2) -0.037(3)
C85 0.0355(12) 0.0303(11) 0.0420(12) 0.0045(9) 0.0158(9) 0.0023(9)
N1A 0.044(4) 0.044(7) 0.042(4) 0.007(5) 0.021(3) -0.003(5)
N2A 0.042(3) 0.039(6) 0.045(4) 0.009(5) 0.018(3) -0.003(4)
C81A 0.0416(12) 0.0232(10) 0.0365(10) -0.0009(8) 0.0177(9) -0.0018(8)
C82A 0.048(4) 0.040(8) 0.042(5) 0.007(6) 0.013(3) -0.003(6)
C83A 0.055(5) 0.044(7) 0.041(4) 0.012(6) 0.019(4) 0.002(6)
C84A 0.051(5) 0.113(18) 0.068(12) 0.003(14) 0.001(7) -0.004(11)
C85A 0.0355(12) 0.0303(11) 0.0420(12) 0.0045(9) 0.0158(9) 0.0023(9)
C32A 0.040(5) 0.049(5) 0.045(5) 0.018(4) -0.008(3) 0.002(3)
C33A 0.083(8) 0.055(6) 0.030(5) 0.010(4) 0.007(6) 0.000(5)
C34A 0.074(8) 0.090(9) 0.090(11) 0.046(6) -0.041(6) -0.028(7)
C35A 0.088(9) 0.092(8) 0.081(7) 0.034(6) 0.019(7) 0.068(7)

loop_
_atom_type_symbol
_atom_type_description
_atom_type_scat_dispersion_real
_atom_type_scat_dispersion_imag
_atom_type_scat_source
C C 0.0033 0.0016 'International Tables Vol C Tables 4.2.6.8 and 6.1.1.4'
H H 0.0000 0.0000 'International Tables Vol C Tables 4.2.6.8 and 6.1.1.4'
Cr Cr 0.3209 0.6236 'International Tables Vol C Tables 4.2.6.8 and 6.1.1.4'
F F 0.0171 0.0103 'International Tables Vol C Tables 4.2.6.8 and 6.1.1.4'
N N 0.0061 0.0033 'International Tables Vol C Tables 4.2.6.8 and 6.1.1.4'
O O 0.0106 0.0060 'International Tables Vol C Tables 4.2.6.8 and 6.1.1.4'
Zn Zn 0.2839 1.4301 'International Tables Vol C Tables 4.2.6.8 and 6.1.1.4'

loop_
_geom_angle_atom_site_label_1
_geom_angle_atom_site_label_2
_geom_angle_atom_site_label_3
_geom_angle
_geom_angle_site_symmetry_1
_geom_angle_site_symmetry_3
_geom_angle_publ_flag
F1 Cr1 O2 84.09(6) . . ?
F1 Cr1 O30 87.81(6) . . ?
F8 Cr1 F1 88.80(5) . . ?
F8 Cr1 O2 91.29(6) . . ?
F8 Cr1 O8 89.87(6) . . ?
F8 Cr1 O30 88.92(6) . . ?
F8 Cr1 O32 177.70(6) . . ?
O2 Cr1 O30 171.90(7) . . ?
O8 Cr1 F1 176.46(6) . . ?
O8 Cr1 O2 99.22(7) . . ?
O8 Cr1 O30 88.88(7) . . ?
O8 Cr1 O32 87.98(7) . . ?
O32 Cr1 F1 93.39(6) . . ?
O32 Cr1 O2 88.26(7) . . ?
O32 Cr1 O30 91.84(8) . . ?
F1 Cr2 F2 88.93(5) . . ?
F1 Cr2 O26 90.86(7) . . ?
F1 Cr2 O28 178.98(7) . . ?
F1 Cr2 O29 91.06(6) . . ?
F1 Cr2 O31 93.29(7) . . ?
F2 Cr2 O26 90.54(6) . . ?
F2 Cr2 O28 91.42(6) . . ?
F2 Cr2 O29 89.92(6) . . ?
F2 Cr2 O31 176.81(7) . . ?
O28 Cr2 O26 90.10(9) . . ?
O29 Cr2 O26 178.03(8) . . ?
O29 Cr2 O28 87.98(8) . . ?
O29 Cr2 O31 92.33(9) . . ?
O31 Cr2 O26 87.14(9) . . ?
O31 Cr2 O28 86.41(8) . . ?
F2 Cr3 F3 89.77(5) . . ?
F2 Cr3 O22 89.92(7) . . ?
F2 Cr3 O24 177.70(7) . . ?
F2 Cr3 O25 92.79(6) . . ?
F2 Cr3 O27 91.51(7) . . ?
F3 Cr3 O22 90.02(6) . . ?
F3 Cr3 O24 92.49(7) . . ?
F3 Cr3 O25 90.68(7) . . ?
F3 Cr3 O27 177.63(7) . . ?
O24 Cr3 O22 89.65(9) . . ?
O25 Cr3 O22 177.20(8) . . ?
O25 Cr3 O24 87.62(9) . . ?
O25 Cr3 O27 91.25(9) . . ?
O27 Cr3 O22 87.99(9) . . ?
O27 Cr3 O24 86.22(8) . . ?
F3 Cr4 F4 90.00(5) . . ?
F3 Cr4 O18 87.48(6) . . ?
F3 Cr4 O20 177.41(7) . . ?
F3 Cr4 O21 89.66(7) . . ?
F3 Cr4 O23 93.06(6) . . ?
F4 Cr4 O18 90.39(6) . . ?
F4 Cr4 O20 90.45(7) . . ?
F4 Cr4 O21 88.05(7) . . ?
F4 Cr4 O23 176.93(7) . . ?
O18 Cr4 O20 95.06(9) . . ?
O18 Cr4 O21 176.75(9) . . ?
O20 Cr4 O21 87.81(9) . . ?
O23 Cr4 O18 89.43(9) . . ?
O23 Cr4 O20 86.51(8) . . ?
O23 Cr4 O21 92.28(9) . . ?
F4 Cr5 O14 89.21(6) . . ?
F4 Cr5 O17 89.60(6) . . ?
F5 Cr5 F4 88.92(5) . . ?
F5 Cr5 O14 90.21(6) . . ?
F5 Cr5 O16 93.12(6) . . ?
F5 Cr5 O17 87.31(6) . . ?
F5 Cr5 O19 177.79(7) . . ?
O16 Cr5 F4 177.45(6) . . ?
O16 Cr5 O14 92.30(7) . . ?
O16 Cr5 O17 88.98(7) . . ?
O16 Cr5 O19 87.08(7) . . ?
O17 Cr5 O14 177.27(7) . . ?
O19 Cr5 F4 90.94(6) . . ?
O19 Cr5 O14 87.58(7) . . ?
O19 Cr5 O17 94.89(7) . . ?
F5 Cr6 O10 89.11(6) . . ?
F5 Cr6 O12 178.84(6) . . ?
F5 Cr6 O13 90.26(6) . . ?
F5 Cr6 O15 92.76(6) . . ?
F6 Cr6 F5 89.95(5) . . ?
F6 Cr6 O10 93.67(6) . . ?
F6 Cr6 O12 90.39(6) . . ?
F6 Cr6 O13 89.76(6) . . ?
F6 Cr6 O15 177.15(6) . . ?
O10 Cr6 O13 176.51(7) . . ?
O10 Cr6 O15 87.26(7) . . ?
O12 Cr6 O10 91.97(7) . . ?
O12 Cr6 O13 88.63(7) . . ?
O12 Cr6 O15 86.89(7) . . ?
O15 Cr6 O13 89.34(7) . . ?
F6 Cr7 O9 89.23(6) . . ?
F6 Cr7 O11 91.08(6) . . ?
F7 Cr7 F6 88.39(5) . . ?
F7 Cr7 O4 93.12(6) . . ?
F7 Cr7 O6 93.52(6) . . ?
F7 Cr7 O9 90.19(6) . . ?
F7 Cr7 O11 179.15(6) . . ?
O4 Cr7 F6 91.21(6) . . ?
O4 Cr7 O9 176.67(7) . . ?
O4 Cr7 O11 86.22(7) . . ?
O6 Cr7 F6 176.27(6) . . ?
O6 Cr7 O4 91.88(7) . . ?
O6 Cr7 O9 87.56(7) . . ?
O6 Cr7 O11 87.04(7) . . ?
O9 Cr7 O11 90.47(7) . . ?
F7 Cr8 F8 83.18(5) . . ?
F7 Cr8 O3 86.62(6) . . ?
F8 Cr8 O3 88.78(6) . . ?
O1 Cr8 F7 84.19(6) . . ?
O1 Cr8 F8 90.75(6) . . ?
O1 Cr8 O3 170.79(7) . . ?
O5 Cr8 F7 94.92(6) . . ?
O5 Cr8 F8 178.07(6) . . ?
O5 Cr8 O1 89.38(7) . . ?
O5 Cr8 O3 90.79(8) . . ?
O7 Cr8 F7 171.17(6) . . ?
O7 Cr8 F8 88.76(6) . . ?
O7 Cr8 O1 99.59(7) . . ?
O7 Cr8 O3 89.60(7) . . ?
O7 Cr8 O5 93.11(7) . . ?
Cr2 F1 Cr1 123.67(6) . . ?
Cr3 F2 Cr2 123.67(6) . . ?
Cr4 F3 Cr3 124.01(6) . . ?
Cr4 F4 Cr5 123.87(6) . . ?
Cr5 F5 Cr6 123.97(6) . . ?
Cr6 F6 Cr7 122.52(6) . . ?
Cr7 F7 Cr8 120.74(6) . . ?
Cr1 F8 Cr8 121.41(6) . . ?
C1 O1 Cr8 131.16(14) . . ?
C1 O2 Cr1 132.69(14) . . ?
O1 C1 O2 124.98(19) . . ?
O1 C1 C2 117.8(2) . . ?
O2 C1 C2 117.2(2) . . ?
C3 C2 C1 105.00(18) . . ?
C4 C2 C1 111.2(2) . . ?
C4 C2 C3 109.4(3) . . ?
C4 C2 C5 110.6(3) . . ?
C5 C2 C1 111.5(2) . . ?
C5 C2 C3 108.9(3) . . ?
C2 C3 H3A 109.5 . . ?
C2 C3 H3B 109.5 . . ?
C2 C3 H3C 109.5 . . ?
H3A C3 H3B 109.5 . . ?
H3A C3 H3C 109.5 . . ?
H3B C3 H3C 109.5 . . ?
C2 C4 H4A 109.5 . . ?
C2 C4 H4B 109.5 . . ?
C2 C4 H4C 109.5 . . ?
H4A C4 H4B 109.5 . . ?
H4A C4 H4C 109.5 . . ?
H4B C4 H4C 109.5 . . ?
C2 C5 H5A 109.5 . . ?
C2 C5 H5B 109.5 . . ?
C2 C5 H5C 109.5 . . ?
H5A C5 H5B 109.5 . . ?
H5A C5 H5C 109.5 . . ?
H5B C5 H5C 109.5 . . ?
C6 O3 Cr8 125.80(15) . . ?
C6 O4 Cr7 134.87(14) . . ?
O3 C6 O4 126.45(19) . . ?
O3 C6 C7 119.4(3) . . ?
O3 C6 C7A 112.5(8) . . ?
O4 C6 C7 114.2(3) . . ?
O4 C6 C7A 120.0(8) . . ?
C8 C7 C6 110.7(4) . . ?
C8 C7 C9 113.1(6) . . ?
C8 C7 C10 109.5(5) . . ?
C9 C7 C6 106.1(4) . . ?
C9 C7 C10 108.7(5) . . ?
C10 C7 C6 108.7(4) . . ?
C7 C8 H8A 109.5 . . ?
C7 C8 H8B 109.5 . . ?
C7 C8 H8C 109.5 . . ?
H8A C8 H8B 109.5 . . ?
H8A C8 H8C 109.5 . . ?
H8B C8 H8C 109.5 . . ?
C7 C9 H9A 109.5 . . ?
C7 C9 H9B 109.5 . . ?
C7 C9 H9C 109.5 . . ?
H9A C9 H9B 109.5 . . ?
H9A C9 H9C 109.5 . . ?
H9B C9 H9C 109.5 . . ?
C7 C10 H10A 109.5 . . ?
C7 C10 H10B 109.5 . . ?
C7 C10 H10C 109.5 . . ?
H10A C10 H10B 109.5 . . ?
H10A C10 H10C 109.5 . . ?
H10B C10 H10C 109.5 . . ?
C8A C7A C6 112.6(12) . . ?
C9A C7A C6 109.8(13) . . ?
C9A C7A C8A 111.2(15) . . ?
C9A C7A C10A 108.2(15) . . ?
C10A C7A C6 106.3(14) . . ?
C10A C7A C8A 108.6(14) . . ?
C7A C8A H8AA 109.5 . . ?
C7A C8A H8AB 109.5 . . ?
C7A C8A H8AC 109.5 . . ?
H8AA C8A H8AB 109.5 . . ?
H8AA C8A H8AC 109.5 . . ?
H8AB C8A H8AC 109.5 . . ?
C7A C9A H9AA 109.5 . . ?
C7A C9A H9AB 109.5 . . ?
C7A C9A H9AC 109.5 . . ?
H9AA C9A H9AB 109.5 . . ?
H9AA C9A H9AC 109.5 . . ?
H9AB C9A H9AC 109.5 . . ?
C7A C10A H10D 109.5 . . ?
C7A C10A H10E 109.5 . . ?
C7A C10A H10F 109.5 . . ?
H10D C10A H10E 109.5 . . ?
H10D C10A H10F 109.5 . . ?
H10E C10A H10F 109.5 . . ?
C11 O5 Cr8 132.00(15) . . ?
C11 O6 Cr7 132.37(15) . . ?
O5 C11 O6 125.7(2) . . ?
O5 C11 C12 117.8(3) . . ?
O5 C11 C12A 123.3(9) . . ?
O6 C11 C12 116.5(3) . . ?
O6 C11 C12A 111.1(8) . . ?
C13 C12 C11 110.0(4) . . ?
C14 C12 C11 106.6(3) . . ?
C14 C12 C13 109.1(5) . . ?
C15 C12 C11 108.4(3) . . ?
C15 C12 C13 109.8(5) . . ?
C15 C12 C14 112.7(5) . . ?
C12 C13 H13A 109.5 . . ?
C12 C13 H13B 109.5 . . ?
C12 C13 H13C 109.5 . . ?
H13A C13 H13B 109.5 . . ?
H13A C13 H13C 109.5 . . ?
H13B C13 H13C 109.5 . . ?
C12 C14 H14A 109.5 . . ?
C12 C14 H14B 109.5 . . ?
C12 C14 H14C 109.5 . . ?
H14A C14 H14B 109.5 . . ?
H14A C14 H14C 109.5 . . ?
H14B C14 H14C 109.5 . . ?
C12 C15 H15A 109.5 . . ?
C12 C15 H15B 109.5 . . ?
C12 C15 H15C 109.5 . . ?
H15A C15 H15B 109.5 . . ?
H15A C15 H15C 109.5 . . ?
H15B C15 H15C 109.5 . . ?
C13A C12A C11 106.6(13) . . ?
C13A C12A C14A 109.2(15) . . ?
C13A C12A C15A 109.6(16) . . ?
C14A C12A C11 114.9(14) . . ?
C15A C12A C11 105.8(14) . . ?
C15A C12A C14A 110.5(15) . . ?
C12A C13A H13D 109.5 . . ?
C12A C13A H13E 109.5 . . ?
C12A C13A H13F 109.5 . . ?
H13D C13A H13E 109.5 . . ?
H13D C13A H13F 109.5 . . ?
H13E C13A H13F 109.5 . . ?
C12A C14A H14D 109.5 . . ?
C12A C14A H14E 109.5 . . ?
C12A C14A H14F 109.5 . . ?
H14D C14A H14E 109.5 . . ?
H14D C14A H14F 109.5 . . ?
H14E C14A H14F 109.5 . . ?
C12A C15A H15D 109.5 . . ?
C12A C15A H15E 109.5 . . ?
C12A C15A H15F 109.5 . . ?
H15D C15A H15E 109.5 . . ?
H15D C15A H15F 109.5 . . ?
H15E C15A H15F 109.5 . . ?
C16 O7 Cr8 132.95(14) . . ?
C16 O8 Cr1 135.06(14) . . ?
O7 C16 O8 126.11(19) . . ?
O7 C16 C17 117.6(2) . . ?
O8 C16 C17 116.3(2) . . ?
C18 C17 C16 110.7(2) . . ?
C18 C17 C19 110.0(3) . . ?
C18 C17 C20 108.7(3) . . ?
C19 C17 C16 111.1(2) . . ?
C19 C17 C20 111.6(3) . . ?
C20 C17 C16 104.7(2) . . ?
C17 C18 H18A 109.5 . . ?
C17 C18 H18B 109.5 . . ?
C17 C18 H18C 109.5 . . ?
H18A C18 H18B 109.5 . . ?
H18A C18 H18C 109.5 . . ?
H18B C18 H18C 109.5 . . ?
C17 C19 H19A 109.5 . . ?
C17 C19 H19B 109.5 . . ?
C17 C19 H19C 109.5 . . ?
H19A C19 H19B 109.5 . . ?
H19A C19 H19C 109.5 . . ?
H19B C19 H19C 109.5 . . ?
C17 C20 H20A 109.5 . . ?
C17 C20 H20B 109.5 . . ?
C17 C20 H20C 109.5 . . ?
H20A C20 H20B 109.5 . . ?
H20A C20 H20C 109.5 . . ?
H20B C20 H20C 109.5 . . ?
C21 O9 Cr7 128.31(14) . . ?
C21 O10 Cr6 134.33(14) . . ?
O9 C21 O10 125.5(2) . . ?
O9 C21 C22A 117.0(9) . . ?
O9 C21 C22 116.6(2) . . ?
O10 C21 C22A 116.9(9) . . ?
O10 C21 C22 117.8(2) . . ?
C23A C22A C21 107.5(15) . . ?
C24A C22A C21 107.9(15) . . ?
C24A C22A C23A 110.2(17) . . ?
C24A C22A C25A 112.4(17) . . ?
C25A C22A C21 109.8(14) . . ?
C25A C22A C23A 108.9(16) . . ?
C22A C23A H23A 109.5 . . ?
C22A C23A H23B 109.5 . . ?
C22A C23A H23C 109.5 . . ?
H23A C23A H23B 109.5 . . ?
H23A C23A H23C 109.5 . . ?
H23B C23A H23C 109.5 . . ?
C22A C24A H24A 109.5 . . ?
C22A C24A H24B 109.5 . . ?
C22A C24A H24C 109.5 . . ?
H24A C24A H24B 109.5 . . ?
H24A C24A H24C 109.5 . . ?
H24B C24A H24C 109.5 . . ?
C22A C25A H25A 109.5 . . ?
C22A C25A H25B 109.5 . . ?
C22A C25A H25C 109.5 . . ?
H25A C25A H25B 109.5 . . ?
H25A C25A H25C 109.5 . . ?
H25B C25A H25C 109.5 . . ?
C21 C22 C24 105.4(3) . . ?
C23 C22 C21 111.4(3) . . ?
C23 C22 C24 110.8(3) . . ?
C25 C22 C21 109.2(3) . . ?
C25 C22 C23 110.0(4) . . ?
C25 C22 C24 110.1(4) . . ?
C22 C23 H23D 109.5 . . ?
C22 C23 H23E 109.5 . . ?
C22 C23 H23F 109.5 . . ?
H23D C23 H23E 109.5 . . ?
H23D C23 H23F 109.5 . . ?
H23E C23 H23F 109.5 . . ?
C22 C24 H24D 109.5 . . ?
C22 C24 H24E 109.5 . . ?
C22 C24 H24F 109.5 . . ?
H24D C24 H24E 109.5 . . ?
H24D C24 H24F 109.5 . . ?
H24E C24 H24F 109.5 . . ?
C22 C25 H25D 109.5 . . ?
C22 C25 H25E 109.5 . . ?
C22 C25 H25F 109.5 . . ?
H25D C25 H25E 109.5 . . ?
H25D C25 H25F 109.5 . . ?
H25E C25 H25F 109.5 . . ?
C26 O11 Cr7 133.68(15) . . ?
C26 O12 Cr6 128.46(14) . . ?
O11 C26 O12 125.8(2) . . ?
O11 C26 C27 118.7(2) . . ?
O12 C26 C27 115.5(2) . . ?
C26 C27 C29 110.4(2) . . ?
C26 C27 C30 107.1(2) . . ?
C28 C27 C26 107.4(2) . . ?
C28 C27 C29 111.6(3) . . ?
C28 C27 C30 109.8(3) . . ?
C29 C27 C30 110.4(3) . . ?
C27 C28 H28A 109.5 . . ?
C27 C28 H28B 109.5 . . ?
C27 C28 H28C 109.5 . . ?
H28A C28 H28B 109.5 . . ?
H28A C28 H28C 109.5 . . ?
H28B C28 H28C 109.5 . . ?
C27 C29 H29A 109.5 . . ?
C27 C29 H29B 109.5 . . ?
C27 C29 H29C 109.5 . . ?
H29A C29 H29B 109.5 . . ?
H29A C29 H29C 109.5 . . ?
H29B C29 H29C 109.5 . . ?
C27 C30 H30A 109.5 . . ?
C27 C30 H30B 109.5 . . ?
C27 C30 H30C 109.5 . . ?
H30A C30 H30B 109.5 . . ?
H30A C30 H30C 109.5 . . ?
H30B C30 H30C 109.5 . . ?
C31 O13 Cr6 130.80(14) . . ?
C31 O14 Cr5 136.30(14) . . ?
O13 C31 O14 125.84(19) . . ?
O13 C31 C32 114.4(5) . . ?
O13 C31 C32A 120.9(6) . . ?
O14 C31 C32 119.8(5) . . ?
O14 C31 C32A 113.1(6) . . ?
C31 C32 C34 112.1(8) . . ?
C31 C32 C35 105.1(7) . . ?
C33 C32 C31 111.3(10) . . ?
C33 C32 C34 109.2(9) . . ?
C33 C32 C35 110.1(9) . . ?
C35 C32 C34 108.9(8) . . ?
C32 C33 H33A 109.5 . . ?
C32 C33 H33B 109.5 . . ?
C32 C33 H33C 109.5 . . ?
H33A C33 H33B 109.5 . . ?
H33A C33 H33C 109.5 . . ?
H33B C33 H33C 109.5 . . ?
C32 C34 H34A 109.5 . . ?
C32 C34 H34B 109.5 . . ?
C32 C34 H34C 109.5 . . ?
H34A C34 H34B 109.5 . . ?
H34A C34 H34C 109.5 . . ?
H34B C34 H34C 109.5 . . ?
C32 C35 H35A 109.5 . . ?
C32 C35 H35B 109.5 . . ?
C32 C35 H35C 109.5 . . ?
H35A C35 H35B 109.5 . . ?
H35A C35 H35C 109.5 . . ?
H35B C35 H35C 109.5 . . ?
C36 O15 Cr6 135.99(14) . . ?
C36 O16 Cr5 131.36(15) . . ?
O15 C36 O16 125.5(2) . . ?
O15 C36 C37 116.9(2) . . ?
O16 C36 C37 117.7(2) . . ?
C36 C37 C38 107.5(2) . . ?
C39 C37 C36 107.3(2) . . ?
C39 C37 C38 108.7(3) . . ?
C40 C37 C36 111.5(2) . . ?
C40 C37 C38 109.5(3) . . ?
C40 C37 C39 112.2(3) . . ?
C37 C38 H38A 109.5 . . ?
C37 C38 H38B 109.5 . . ?
C37 C38 H38C 109.5 . . ?
H38A C38 H38B 109.5 . . ?
H38A C38 H38C 109.5 . . ?
H38B C38 H38C 109.5 . . ?
C37 C39 H39A 109.5 . . ?
C37 C39 H39B 109.5 . . ?
C37 C39 H39C 109.5 . . ?
H39A C39 H39B 109.5 . . ?
H39A C39 H39C 109.5 . . ?
H39B C39 H39C 109.5 . . ?
C37 C40 H40A 109.5 . . ?
C37 C40 H40B 109.5 . . ?
C37 C40 H40C 109.5 . . ?
H40A C40 H40B 109.5 . . ?
H40A C40 H40C 109.5 . . ?
H40B C40 H40C 109.5 . . ?
C41 O17 Cr5 133.88(14) . . ?
C41 O18 Cr4 134.51(14) . . ?
O17 C41 O18 125.04(19) . . ?
O17 C41 C42 118.0(2) . . ?
O18 C41 C42 116.9(2) . . ?
C41 C42 C44 110.8(3) . . ?
C41 C42 C45 103.5(2) . . ?
C43 C42 C41 110.5(3) . . ?
C43 C42 C44 110.2(3) . . ?
C43 C42 C45 110.9(3) . . ?
C44 C42 C45 110.7(3) . . ?
C42 C43 H43A 109.5 . . ?
C42 C43 H43B 109.5 . . ?
C42 C43 H43C 109.5 . . ?
H43A C43 H43B 109.5 . . ?
H43A C43 H43C 109.5 . . ?
H43B C43 H43C 109.5 . . ?
C42 C44 H44A 109.5 . . ?
C42 C44 H44B 109.5 . . ?
C42 C44 H44C 109.5 . . ?
H44A C44 H44B 109.5 . . ?
H44A C44 H44C 109.5 . . ?
H44B C44 H44C 109.5 . . ?
C42 C45 H45A 109.5 . . ?
C42 C45 H45B 109.5 . . ?
C42 C45 H45C 109.5 . . ?
H45A C45 H45B 109.5 . . ?
H45A C45 H45C 109.5 . . ?
H45B C45 H45C 109.5 . . ?
C46 O19 Cr5 134.84(15) . . ?
C46 O20 Cr4 134.68(15) . . ?
O19 C46 O20 124.8(2) . . ?
O19 C46 C47 114.6(3) . . ?
O19 C46 C47A 123.5(5) . . ?
O20 C46 C47 120.6(3) . . ?
O20 C46 C47A 111.6(5) . . ?
C46 C47 C48 105.0(5) . . ?
C46 C47 C50 111.8(5) . . ?
C49 C47 C46 110.1(6) . . ?
C49 C47 C48 111.4(6) . . ?
C49 C47 C50 111.1(6) . . ?
C50 C47 C48 107.4(6) . . ?
C47 C48 H48A 109.5 . . ?
C47 C48 H48B 109.5 . . ?
C47 C48 H48C 109.5 . . ?
H48A C48 H48B 109.5 . . ?
H48A C48 H48C 109.5 . . ?
H48B C48 H48C 109.5 . . ?
C47 C49 H49A 109.5 . . ?
C47 C49 H49B 109.5 . . ?
C47 C49 H49C 109.5 . . ?
H49A C49 H49B 109.5 . . ?
H49A C49 H49C 109.5 . . ?
H49B C49 H49C 109.5 . . ?
C47 C50 H50A 109.5 . . ?
C47 C50 H50B 109.5 . . ?
C47 C50 H50C 109.5 . . ?
H50A C50 H50B 109.5 . . ?
H50A C50 H50C 109.5 . . ?
H50B C50 H50C 109.5 . . ?
C48A C47A C46 106.3(7) . . ?
C48A C47A C49A 107.7(8) . . ?
C49A C47A C46 111.4(8) . . ?
C50A C47A C46 108.8(8) . . ?
C50A C47A C48A 110.8(9) . . ?
C50A C47A C49A 111.6(9) . . ?
C47A C48A H48D 109.5 . . ?
C47A C48A H48E 109.5 . . ?
C47A C48A H48F 109.5 . . ?
H48D C48A H48E 109.5 . . ?
H48D C48A H48F 109.5 . . ?
H48E C48A H48F 109.5 . . ?
C47A C49A H49D 109.5 . . ?
C47A C49A H49E 109.5 . . ?
C47A C49A H49F 109.5 . . ?
H49D C49A H49E 109.5 . . ?
H49D C49A H49F 109.5 . . ?
H49E C49A H49F 109.5 . . ?
C47A C50A H50D 109.5 . . ?
C47A C50A H50E 109.5 . . ?
C47A C50A H50F 109.5 . . ?
H50D C50A H50E 109.5 . . ?
H50D C50A H50F 109.5 . . ?
H50E C50A H50F 109.5 . . ?
C51 O21 Cr4 134.68(16) . . ?
C51 O22 Cr3 134.69(15) . . ?
O21 C51 C52 111.1(3) . . ?
O21 C51 C52A 128.5(5) . . ?
O22 C51 O21 125.6(2) . . ?
O22 C51 C52 123.1(3) . . ?
O22 C51 C52A 105.6(5) . . ?
C53 C52 C51 108.1(4) . . ?
C53 C52 C55 108.0(5) . . ?
C54 C52 C51 108.5(4) . . ?
C54 C52 C53 111.4(5) . . ?
C54 C52 C55 111.6(6) . . ?
C55 C52 C51 109.1(5) . . ?
C52 C53 H53A 109.5 . . ?
C52 C53 H53B 109.5 . . ?
C52 C53 H53C 109.5 . . ?
H53A C53 H53B 109.5 . . ?
H53A C53 H53C 109.5 . . ?
H53B C53 H53C 109.5 . . ?
C52 C54 H54A 109.5 . . ?
C52 C54 H54B 109.5 . . ?
C52 C54 H54C 109.5 . . ?
H54A C54 H54B 109.5 . . ?
H54A C54 H54C 109.5 . . ?
H54B C54 H54C 109.5 . . ?
C52 C55 H55A 109.5 . . ?
C52 C55 H55B 109.5 . . ?
C52 C55 H55C 109.5 . . ?
H55A C55 H55B 109.5 . . ?
H55A C55 H55C 109.5 . . ?
H55B C55 H55C 109.5 . . ?
C53A C52A C51 106.7(7) . . ?
C53A C52A C54A 108.9(10) . . ?
C54A C52A C51 114.0(7) . . ?
C55A C52A C51 108.1(10) . . ?
C55A C52A C53A 111.5(9) . . ?
C55A C52A C54A 107.6(11) . . ?
C52A C53A H53D 109.5 . . ?
C52A C53A H53E 109.5 . . ?
C52A C53A H53F 109.5 . . ?
H53D C53A H53E 109.5 . . ?
H53D C53A H53F 109.5 . . ?
H53E C53A H53F 109.5 . . ?
C52A C54A H54D 109.5 . . ?
C52A C54A H54E 109.5 . . ?
C52A C54A H54F 109.5 . . ?
H54D C54A H54E 109.5 . . ?
H54D C54A H54F 109.5 . . ?
H54E C54A H54F 109.5 . . ?
C52A C55A H55D 109.5 . . ?
C52A C55A H55E 109.5 . . ?
C52A C55A H55F 109.5 . . ?
H55D C55A H55E 109.5 . . ?
H55D C55A H55F 109.5 . . ?
H55E C55A H55F 109.5 . . ?
C56 O23 Cr4 135.41(16) . . ?
C56 O24 Cr3 136.02(16) . . ?
O23 C56 C57A 115.9(8) . . ?
O23 C56 C57 117.8(2) . . ?
O24 C56 O23 124.9(2) . . ?
O24 C56 C57A 119.1(8) . . ?
O24 C56 C57 117.2(2) . . ?
C58A C57A C56 109.6(13) . . ?
C58A C57A C60A 111.3(16) . . ?
C59A C57A C56 106.0(14) . . ?
C59A C57A C58A 109.9(16) . . ?
C59A C57A C60A 111.0(16) . . ?
C60A C57A C56 109.0(13) . . ?
C57A C58A H58A 109.5 . . ?
C57A C58A H58B 109.5 . . ?
C57A C58A H58C 109.5 . . ?
H58A C58A H58B 109.5 . . ?
H58A C58A H58C 109.5 . . ?
H58B C58A H58C 109.5 . . ?
C57A C59A H59A 109.5 . . ?
C57A C59A H59B 109.5 . . ?
C57A C59A H59C 109.5 . . ?
H59A C59A H59B 109.5 . . ?
H59A C59A H59C 109.5 . . ?
H59B C59A H59C 109.5 . . ?
C57A C60A H60A 109.5 . . ?
C57A C60A H60B 109.5 . . ?
C57A C60A H60C 109.5 . . ?
H60A C60A H60B 109.5 . . ?
H60A C60A H60C 109.5 . . ?
H60B C60A H60C 109.5 . . ?
C58 C57 C56 105.5(3) . . ?
C59 C57 C56 109.3(3) . . ?
C59 C57 C58 110.7(4) . . ?
C60 C57 C56 110.4(3) . . ?
C60 C57 C58 111.0(4) . . ?
C60 C57 C59 109.8(4) . . ?
C57 C58 H58D 109.5 . . ?
C57 C58 H58E 109.5 . . ?
C57 C58 H58F 109.5 . . ?
H58D C58 H58E 109.5 . . ?
H58D C58 H58F 109.5 . . ?
H58E C58 H58F 109.5 . . ?
C57 C59 H59D 109.5 . . ?
C57 C59 H59E 109.5 . . ?
C57 C59 H59F 109.5 . . ?
H59D C59 H59E 109.5 . . ?
H59D C59 H59F 109.5 . . ?
H59E C59 H59F 109.5 . . ?
C57 C60 H60D 109.5 . . ?
C57 C60 H60E 109.5 . . ?
C57 C60 H60F 109.5 . . ?
H60D C60 H60E 109.5 . . ?
H60D C60 H60F 109.5 . . ?
H60E C60 H60F 109.5 . . ?
C61 O25 Cr3 135.71(15) . . ?
C61 O26 Cr2 132.94(16) . . ?
O25 C61 C62 116.8(3) . . ?
O25 C61 C62A 118.4(6) . . ?
O26 C61 O25 125.0(2) . . ?
O26 C61 C62 118.1(3) . . ?
O26 C61 C62A 116.6(6) . . ?
C61 C62 C63 110.9(5) . . ?
C64 C62 C61 107.1(5) . . ?
C64 C62 C63 111.1(7) . . ?
C65 C62 C61 108.5(5) . . ?
C65 C62 C63 108.6(7) . . ?
C65 C62 C64 110.6(7) . . ?
C62 C63 H63A 109.5 . . ?
C62 C63 H63B 109.5 . . ?
C62 C63 H63C 109.5 . . ?
H63A C63 H63B 109.5 . . ?
H63A C63 H63C 109.5 . . ?
H63B C63 H63C 109.5 . . ?
C62 C64 H64A 109.5 . . ?
C62 C64 H64B 109.5 . . ?
C62 C64 H64C 109.5 . . ?
H64A C64 H64B 109.5 . . ?
H64A C64 H64C 109.5 . . ?
H64B C64 H64C 109.5 . . ?
C62 C65 H65A 109.5 . . ?
C62 C65 H65B 109.5 . . ?
C62 C65 H65C 109.5 . . ?
H65A C65 H65B 109.5 . . ?
H65A C65 H65C 109.5 . . ?
H65B C65 H65C 109.5 . . ?
C63A C62A C61 107.6(10) . . ?
C64A C62A C61 105.2(9) . . ?
C64A C62A C63A 108.6(13) . . ?
C65A C62A C61 112.2(10) . . ?
C65A C62A C63A 110.5(12) . . ?
C65A C62A C64A 112.6(12) . . ?
C62A C63A H63D 109.5 . . ?
C62A C63A H63E 109.5 . . ?
C62A C63A H63F 109.5 . . ?
H63D C63A H63E 109.5 . . ?
H63D C63A H63F 109.5 . . ?
H63E C63A H63F 109.5 . . ?
C62A C64A H64D 109.5 . . ?
C62A C64A H64E 109.5 . . ?
C62A C64A H64F 109.5 . . ?
H64D C64A H64E 109.5 . . ?
H64D C64A H64F 109.5 . . ?
H64E C64A H64F 109.5 . . ?
C62A C65A H65D 109.5 . . ?
C62A C65A H65E 109.5 . . ?
C62A C65A H65F 109.5 . . ?
H65D C65A H65E 109.5 . . ?
H65D C65A H65F 109.5 . . ?
H65E C65A H65F 109.5 . . ?
C66 O27 Cr3 133.04(16) . . ?
C66 O28 Cr2 135.91(16) . . ?
O27 C66 C67 116.6(3) . . ?
O27 C66 C67A 115.7(5) . . ?
O28 C66 O27 125.3(2) . . ?
O28 C66 C67 117.9(3) . . ?
O28 C66 C67A 118.4(5) . . ?
C66 C67 C70 106.4(5) . . ?
C68 C67 C66 110.4(5) . . ?
C68 C67 C70 109.3(6) . . ?
C69 C67 C66 109.6(5) . . ?
C69 C67 C68 111.2(6) . . ?
C69 C67 C70 109.8(7) . . ?
C67 C68 H68A 109.5 . . ?
C67 C68 H68B 109.5 . . ?
C67 C68 H68C 109.5 . . ?
H68A C68 H68B 109.5 . . ?
H68A C68 H68C 109.5 . . ?
H68B C68 H68C 109.5 . . ?
C67 C69 H69A 109.5 . . ?
C67 C69 H69B 109.5 . . ?
C67 C69 H69C 109.5 . . ?
H69A C69 H69B 109.5 . . ?
H69A C69 H69C 109.5 . . ?
H69B C69 H69C 109.5 . . ?
C67 C70 H70A 109.5 . . ?
C67 C70 H70B 109.5 . . ?
C67 C70 H70C 109.5 . . ?
H70A C70 H70B 109.5 . . ?
H70A C70 H70C 109.5 . . ?
H70B C70 H70C 109.5 . . ?
C68A C67A C66 105.9(9) . . ?
C68A C67A C69A 111.7(12) . . ?
C68A C67A C70A 110.1(11) . . ?
C69A C67A C66 108.9(8) . . ?
C70A C67A C66 108.5(9) . . ?
C70A C67A C69A 111.6(12) . . ?
C67A C68A H68D 109.5 . . ?
C67A C68A H68E 109.5 . . ?
C67A C68A H68F 109.5 . . ?
H68D C68A H68E 109.5 . . ?
H68D C68A H68F 109.5 . . ?
H68E C68A H68F 109.5 . . ?
C67A C69A H69D 109.5 . . ?
C67A C69A H69E 109.5 . . ?
C67A C69A H69F 109.5 . . ?
H69D C69A H69E 109.5 . . ?
H69D C69A H69F 109.5 . . ?
H69E C69A H69F 109.5 . . ?
C67A C70A H70D 109.5 . . ?
C67A C70A H70E 109.5 . . ?
C67A C70A H70F 109.5 . . ?
H70D C70A H70E 109.5 . . ?
H70D C70A H70F 109.5 . . ?
H70E C70A H70F 109.5 . . ?
C71 O29 Cr2 135.33(15) . . ?
C71 O30 Cr1 132.51(15) . . ?
O29 C71 C72 113.7(4) . . ?
O29 C71 C72A 118.1(5) . . ?
O30 C71 O29 125.9(2) . . ?
O30 C71 C72 120.3(4) . . ?
O30 C71 C72A 115.7(5) . . ?
C73 C72 C71 105.7(7) . . ?
C73 C72 C74 110.3(9) . . ?
C73 C72 C75 106.1(8) . . ?
C74 C72 C71 107.8(7) . . ?
C74 C72 C75 116.8(9) . . ?
C75 C72 C71 109.6(6) . . ?
C72 C73 H73A 109.5 . . ?
C72 C73 H73B 109.5 . . ?
C72 C73 H73C 109.5 . . ?
H73A C73 H73B 109.5 . . ?
H73A C73 H73C 109.5 . . ?
H73B C73 H73C 109.5 . . ?
C72 C74 H74A 109.5 . . ?
C72 C74 H74B 109.5 . . ?
C72 C74 H74C 109.5 . . ?
H74A C74 H74B 109.5 . . ?
H74A C74 H74C 109.5 . . ?
H74B C74 H74C 109.5 . . ?
C72 C75 H75A 109.5 . . ?
C72 C75 H75B 109.5 . . ?
C72 C75 H75C 109.5 . . ?
H75A C75 H75B 109.5 . . ?
H75A C75 H75C 109.5 . . ?
H75B C75 H75C 109.5 . . ?
C71 C72A C73A 107.8(9) . . ?
C71 C72A C74A 112.9(8) . . ?
C71 C72A C75A 107.8(9) . . ?
C73A C72A C75A 111.4(12) . . ?
C74A C72A C73A 107.6(9) . . ?
C74A C72A C75A 109.4(10) . . ?
C72A C73A H73D 109.5 . . ?
C72A C73A H73E 109.5 . . ?
C72A C73A H73F 109.5 . . ?
H73D C73A H73E 109.5 . . ?
H73D C73A H73F 109.5 . . ?
H73E C73A H73F 109.5 . . ?
C72A C74A H74D 109.5 . . ?
C72A C74A H74E 109.5 . . ?
C72A C74A H74F 109.5 . . ?
H74D C74A H74E 109.5 . . ?
H74D C74A H74F 109.5 . . ?
H74E C74A H74F 109.5 . . ?
C72A C75A H75D 109.5 . . ?
C72A C75A H75E 109.5 . . ?
C72A C75A H75F 109.5 . . ?
H75D C75A H75E 109.5 . . ?
H75D C75A H75F 109.5 . . ?
H75E C75A H75F 109.5 . . ?
C76 O31 Cr2 134.06(15) . . ?
C76 O32 Cr1 135.01(15) . . ?
O31 C76 C77 117.5(3) . . ?
O31 C76 C77A 114.8(7) . . ?
O32 C76 O31 125.6(2) . . ?
O32 C76 C77 116.6(3) . . ?
O32 C76 C77A 119.1(7) . . ?
C78 C77 C76 107.2(4) . . ?
C79 C77 C76 109.1(7) . . ?
C79 C77 C78 110.3(6) . . ?
C80 C77 C76 110.0(4) . . ?
C80 C77 C78 109.1(5) . . ?
C80 C77 C79 111.0(6) . . ?
C77 C78 H78A 109.5 . . ?
C77 C78 H78B 109.5 . . ?
C77 C78 H78C 109.5 . . ?
H78A C78 H78B 109.5 . . ?
H78A C78 H78C 109.5 . . ?
H78B C78 H78C 109.5 . . ?
C77 C79 H79A 109.5 . . ?
C77 C79 H79B 109.5 . . ?
C77 C79 H79C 109.5 . . ?
H79A C79 H79B 109.5 . . ?
H79A C79 H79C 109.5 . . ?
H79B C79 H79C 109.5 . . ?
C77 C80 H80A 109.5 . . ?
C77 C80 H80B 109.5 . . ?
C77 C80 H80C 109.5 . . ?
H80A C80 H80B 109.5 . . ?
H80A C80 H80C 109.5 . . ?
H80B C80 H80C 109.5 . . ?
C78A C77A C76 102.1(11) . . ?
C78A C77A C79A 111.5(16) . . ?
C78A C77A C80A 110.7(13) . . ?
C79A C77A C76 112(2) . . ?
C79A C77A C80A 110.8(14) . . ?
C80A C77A C76 109.7(11) . . ?
C77A C78A H78D 109.5 . . ?
C77A C78A H78E 109.5 . . ?
C77A C78A H78F 109.5 . . ?
H78D C78A H78E 109.5 . . ?
H78D C78A H78F 109.5 . . ?
H78E C78A H78F 109.5 . . ?
C77A C79A H79D 109.5 . . ?
C77A C79A H79E 109.5 . . ?
C77A C79A H79F 109.5 . . ?
H79D C79A H79E 109.5 . . ?
H79D C79A H79F 109.5 . . ?
H79E C79A H79F 109.5 . . ?
C77A C80A H80D 109.5 . . ?
C77A C80A H80E 109.5 . . ?
C77A C80A H80F 109.5 . . ?
H80D C80A H80E 109.5 . . ?
H80D C80A H80F 109.5 . . ?
H80E C80A H80F 109.5 . . ?
C81 N1 H1 124.8 . . ?
C81 N1 C83 110.4(2) . . ?
C83 N1 H1 124.8 . . ?
C81 N2 H2 124.0 . . ?
C81 N2 C82 112.1(2) . . ?
C82 N2 H2 124.0 . . ?
N1 C81 C85 128.0(2) . . ?
N2 C81 N1 104.9(2) . . ?
N2 C81 C85 127.0(2) . . ?
N2 C82 C84 121.9(3) . . ?
C83 C82 N2 105.5(3) . . ?
C83 C82 C84 132.6(3) . . ?
N1 C83 H83 126.5 . . ?
C82 C83 N1 107.1(3) . . ?
C82 C83 H83 126.5 . . ?
C82 C84 H84A 109.5 . . ?
C82 C84 H84B 109.5 . . ?
C82 C84 H84C 109.5 . . ?
H84A C84 H84B 109.5 . . ?
H84A C84 H84C 109.5 . . ?
H84B C84 H84C 109.5 . . ?
C81 C85 H85A 109.5 . . ?
C81 C85 H85B 109.5 . . ?
C81 C85 H85C 109.5 . . ?
H85A C85 H85B 109.5 . . ?
H85A C85 H85C 109.5 . . ?
H85B C85 H85C 109.5 . . ?
C81A N1A H1A 128.6 . . ?
C81A N1A C83A 102.7(12) . . ?
C83A N1A H1A 128.6 . . ?
C81A N2A H2A 126.9 . . ?
C81A N2A C82A 106.3(12) . . ?
C82A N2A H2A 126.9 . . ?
N1A C81A C85A 115.9(7) . . ?
N2A C81A N1A 115.7(10) . . ?
N2A C81A C85A 127.7(7) . . ?
N2A C82A C84A 117.5(18) . . ?
C83A C82A N2A 106.6(13) . . ?
C83A C82A C84A 135.5(19) . . ?
N1A C83A H83A 125.9 . . ?
C82A C83A N1A 108.1(14) . . ?
C82A C83A H83A 125.9 . . ?
C82A C84A H84D 109.5 . . ?
C82A C84A H84E 109.5 . . ?
C82A C84A H84F 109.5 . . ?
H84D C84A H84E 109.5 . . ?
H84D C84A H84F 109.5 . . ?
H84E C84A H84F 109.5 . . ?
C81A C85A H85D 109.5 . . ?
C81A C85A H85E 109.5 . . ?
C81A C85A H85F 109.5 . . ?
H85D C85A H85E 109.5 . . ?
H85D C85A H85F 109.5 . . ?
H85E C85A H85F 109.5 . . ?
C33A C32A C31 107.6(13) . . ?
C34A C32A C31 108.6(11) . . ?
C34A C32A C33A 111.3(13) . . ?
C34A C32A C35A 113.2(11) . . ?
C35A C32A C31 107.0(9) . . ?
C35A C32A C33A 108.9(11) . . ?
C32A C33A H33D 109.5 . . ?
C32A C33A H33E 109.5 . . ?
C32A C33A H33F 109.5 . . ?
H33D C33A H33E 109.5 . . ?
H33D C33A H33F 109.5 . . ?
H33E C33A H33F 109.5 . . ?
C32A C34A H34D 109.5 . . ?
C32A C34A H34E 109.5 . . ?
C32A C34A H34F 109.5 . . ?
H34D C34A H34E 109.5 . . ?
H34D C34A H34F 109.5 . . ?
H34E C34A H34F 109.5 . . ?
C32A C35A H35D 109.5 . . ?
C32A C35A H35E 109.5 . . ?
C32A C35A H35F 109.5 . . ?
H35D C35A H35E 109.5 . . ?
H35D C35A H35F 109.5 . . ?
H35E C35A H35F 109.5 . . ?

loop_
_geom_bond_atom_site_label_1
_geom_bond_atom_site_label_2
_geom_bond_distance
_geom_bond_site_symmetry_2
_geom_bond_publ_flag
Cr1 F1 1.9749(12) . ?
Cr1 F8 1.9399(12) . ?
Cr1 O2 1.9777(15) . ?
Cr1 O8 1.9549(16) . ?
Cr1 O30 2.0082(16) . ?
Cr1 O32 1.9631(15) . ?
Cr2 F1 1.8929(12) . ?
Cr2 F2 1.9382(12) . ?
Cr2 O26 1.9709(18) . ?
Cr2 O28 1.9668(17) . ?
Cr2 O29 1.9466(17) . ?
Cr2 O31 1.9505(17) . ?
Cr3 F2 1.9133(12) . ?
Cr3 F3 1.9228(11) . ?
Cr3 O22 1.9698(18) . ?
Cr3 O24 1.9535(17) . ?
Cr3 O25 1.9422(18) . ?
Cr3 O27 1.9437(17) . ?
Cr4 F3 1.9214(11) . ?
Cr4 F4 1.9379(12) . ?
Cr4 O18 1.9389(17) . ?
Cr4 O20 1.9400(17) . ?
Cr4 O21 1.9549(18) . ?
Cr4 O23 1.9386(17) . ?
Cr5 F4 1.9479(11) . ?
Cr5 F5 1.9163(12) . ?
Cr5 O14 1.9685(15) . ?
Cr5 O16 1.9411(16) . ?
Cr5 O17 1.9522(15) . ?
Cr5 O19 1.9437(16) . ?
Cr6 F5 1.9297(11) . ?
Cr6 F6 1.9131(12) . ?
Cr6 O10 1.9588(15) . ?
Cr6 O12 1.9398(15) . ?
Cr6 O13 1.9708(15) . ?
Cr6 O15 1.9632(15) . ?
Cr7 F6 1.9584(12) . ?
Cr7 F7 1.8862(11) . ?
Cr7 O4 1.9539(15) . ?
Cr7 O6 1.9484(16) . ?
Cr7 O9 1.9765(15) . ?
Cr7 O11 1.9849(15) . ?
Cr8 F7 2.0235(11) . ?
Cr8 F8 2.0430(12) . ?
Cr8 O1 2.0072(15) . ?
Cr8 O3 2.0509(16) . ?
Cr8 O5 2.0000(17) . ?
Cr8 O7 1.9867(16) . ?
O1 C1 1.246(3) . ?
O2 C1 1.267(3) . ?
C1 C2 1.537(3) . ?
C2 C3 1.536(3) . ?
C2 C4 1.512(4) . ?
C2 C5 1.513(4) . ?
C3 H3A 0.9800 . ?
C3 H3B 0.9800 . ?
C3 H3C 0.9800 . ?
C4 H4A 0.9800 . ?
C4 H4B 0.9800 . ?
C4 H4C 0.9800 . ?
C5 H5A 0.9800 . ?
C5 H5B 0.9800 . ?
C5 H5C 0.9800 . ?
O3 C6 1.239(3) . ?
O4 C6 1.264(3) . ?
C6 C7 1.537(5) . ?
C6 C7A 1.535(13) . ?
C7 C8 1.507(6) . ?
C7 C9 1.525(7) . ?
C7 C10 1.527(7) . ?
C8 H8A 0.9800 . ?
C8 H8B 0.9800 . ?
C8 H8C 0.9800 . ?
C9 H9A 0.9800 . ?
C9 H9B 0.9800 . ?
C9 H9C 0.9800 . ?
C10 H10A 0.9800 . ?
C10 H10B 0.9800 . ?
C10 H10C 0.9800 . ?
C7A C8A 1.529(13) . ?
C7A C9A 1.510(13) . ?
C7A C10A 1.517(14) . ?
C8A H8AA 0.9800 . ?
C8A H8AB 0.9800 . ?
C8A H8AC 0.9800 . ?
C9A H9AA 0.9800 . ?
C9A H9AB 0.9800 . ?
C9A H9AC 0.9800 . ?
C10A H10D 0.9800 . ?
C10A H10E 0.9800 . ?
C10A H10F 0.9800 . ?
O5 C11 1.239(3) . ?
O6 C11 1.261(3) . ?
C11 C12 1.533(4) . ?
C11 C12A 1.539(13) . ?
C12 C13 1.532(6) . ?
C12 C14 1.512(6) . ?
C12 C15 1.509(6) . ?
C13 H13A 0.9800 . ?
C13 H13B 0.9800 . ?
C13 H13C 0.9800 . ?
C14 H14A 0.9800 . ?
C14 H14B 0.9800 . ?
C14 H14C 0.9800 . ?
C15 H15A 0.9800 . ?
C15 H15B 0.9800 . ?
C15 H15C 0.9800 . ?
C12A C13A 1.518(14) . ?
C12A C14A 1.522(13) . ?
C12A C15A 1.519(14) . ?
C13A H13D 0.9800 . ?
C13A H13E 0.9800 . ?
C13A H13F 0.9800 . ?
C14A H14D 0.9800 . ?
C14A H14E 0.9800 . ?
C14A H14F 0.9800 . ?
C15A H15D 0.9800 . ?
C15A H15E 0.9800 . ?
C15A H15F 0.9800 . ?
O7 C16 1.250(3) . ?
O8 C16 1.258(3) . ?
C16 C17 1.533(3) . ?
C17 C18 1.516(4) . ?
C17 C19 1.519(4) . ?
C17 C20 1.531(4) . ?
C18 H18A 0.9800 . ?
C18 H18B 0.9800 . ?
C18 H18C 0.9800 . ?
C19 H19A 0.9800 . ?
C19 H19B 0.9800 . ?
C19 H19C 0.9800 . ?
C20 H20A 0.9800 . ?
C20 H20B 0.9800 . ?
C20 H20C 0.9800 . ?
O9 C21 1.255(3) . ?
O10 C21 1.262(3) . ?
C21 C22A 1.534(12) . ?
C21 C22 1.525(3) . ?
C22A C23A 1.527(14) . ?
C22A C24A 1.518(14) . ?
C22A C25A 1.520(14) . ?
C23A H23A 0.9800 . ?
C23A H23B 0.9800 . ?
C23A H23C 0.9800 . ?
C24A H24A 0.9800 . ?
C24A H24B 0.9800 . ?
C24A H24C 0.9800 . ?
C25A H25A 0.9800 . ?
C25A H25B 0.9800 . ?
C25A H25C 0.9800 . ?
C22 C23 1.521(4) . ?
C22 C24 1.530(5) . ?
C22 C25 1.520(5) . ?
C23 H23D 0.9800 . ?
C23 H23E 0.9800 . ?
C23 H23F 0.9800 . ?
C24 H24D 0.9800 . ?
C24 H24E 0.9800 . ?
C24 H24F 0.9800 . ?
C25 H25D 0.9800 . ?
C25 H25E 0.9800 . ?
C25 H25F 0.9800 . ?
O11 C26 1.259(3) . ?
O12 C26 1.259(3) . ?
C26 C27 1.524(3) . ?
C27 C28 1.516(4) . ?
C27 C29 1.528(4) . ?
C27 C30 1.535(4) . ?
C28 H28A 0.9800 . ?
C28 H28B 0.9800 . ?
C28 H28C 0.9800 . ?
C29 H29A 0.9800 . ?
C29 H29B 0.9800 . ?
C29 H29C 0.9800 . ?
C30 H30A 0.9800 . ?
C30 H30B 0.9800 . ?
C30 H30C 0.9800 . ?
O13 C31 1.249(3) . ?
O14 C31 1.259(3) . ?
C31 C32 1.531(8) . ?
C31 C32A 1.536(10) . ?
C32 C33 1.518(10) . ?
C32 C34 1.531(8) . ?
C32 C35 1.531(9) . ?
C33 H33A 0.9800 . ?
C33 H33B 0.9800 . ?
C33 H33C 0.9800 . ?
C34 H34A 0.9800 . ?
C34 H34B 0.9800 . ?
C34 H34C 0.9800 . ?
C35 H35A 0.9800 . ?
C35 H35B 0.9800 . ?
C35 H35C 0.9800 . ?
O15 C36 1.251(3) . ?
O16 C36 1.253(3) . ?
C36 C37 1.531(3) . ?
C37 C38 1.541(4) . ?
C37 C39 1.519(4) . ?
C37 C40 1.513(4) . ?
C38 H38A 0.9800 . ?
C38 H38B 0.9800 . ?
C38 H38C 0.9800 . ?
C39 H39A 0.9800 . ?
C39 H39B 0.9800 . ?
C39 H39C 0.9800 . ?
C40 H40A 0.9800 . ?
C40 H40B 0.9800 . ?
C40 H40C 0.9800 . ?
O17 C41 1.250(3) . ?
O18 C41 1.251(3) . ?
C41 C42 1.524(3) . ?
C42 C43 1.516(5) . ?
C42 C44 1.528(5) . ?
C42 C45 1.545(4) . ?
C43 H43A 0.9800 . ?
C43 H43B 0.9800 . ?
C43 H43C 0.9800 . ?
C44 H44A 0.9800 . ?
C44 H44B 0.9800 . ?
C44 H44C 0.9800 . ?
C45 H45A 0.9800 . ?
C45 H45B 0.9800 . ?
C45 H45C 0.9800 . ?
O19 C46 1.249(3) . ?
O20 C46 1.252(3) . ?
C46 C47 1.526(7) . ?
C46 C47A 1.534(10) . ?
C47 C48 1.534(8) . ?
C47 C49 1.518(8) . ?
C47 C50 1.530(7) . ?
C48 H48A 0.9800 . ?
C48 H48B 0.9800 . ?
C48 H48C 0.9800 . ?
C49 H49A 0.9800 . ?
C49 H49B 0.9800 . ?
C49 H49C 0.9800 . ?
C50 H50A 0.9800 . ?
C50 H50B 0.9800 . ?
C50 H50C 0.9800 . ?
C47A C48A 1.521(11) . ?
C47A C49A 1.528(11) . ?
C47A C50A 1.512(11) . ?
C48A H48D 0.9800 . ?
C48A H48E 0.9800 . ?
C48A H48F 0.9800 . ?
C49A H49D 0.9800 . ?
C49A H49E 0.9800 . ?
C49A H49F 0.9800 . ?
C50A H50D 0.9800 . ?
C50A H50E 0.9800 . ?
C50A H50F 0.9800 . ?
O21 C51 1.242(3) . ?
O22 C51 1.237(3) . ?
C51 C52 1.544(5) . ?
C51 C52A 1.541(9) . ?
C52 C53 1.524(6) . ?
C52 C54 1.500(7) . ?
C52 C55 1.537(7) . ?
C53 H53A 0.9800 . ?
C53 H53B 0.9800 . ?
C53 H53C 0.9800 . ?
C54 H54A 0.9800 . ?
C54 H54B 0.9800 . ?
C54 H54C 0.9800 . ?
C55 H55A 0.9800 . ?
C55 H55B 0.9800 . ?
C55 H55C 0.9800 . ?
C52A C53A 1.523(10) . ?
C52A C54A 1.537(11) . ?
C52A C55A 1.513(11) . ?
C53A H53D 0.9800 . ?
C53A H53E 0.9800 . ?
C53A H53F 0.9800 . ?
C54A H54D 0.9800 . ?
C54A H54E 0.9800 . ?
C54A H54F 0.9800 . ?
C55A H55D 0.9800 . ?
C55A H55E 0.9800 . ?
C55A H55F 0.9800 . ?
O23 C56 1.232(3) . ?
O24 C56 1.228(3) . ?
C56 C57A 1.538(12) . ?
C56 C57 1.527(3) . ?
C57A C58A 1.520(13) . ?
C57A C59A 1.514(14) . ?
C57A C60A 1.523(14) . ?
C58A H58A 0.9800 . ?
C58A H58B 0.9800 . ?
C58A H58C 0.9800 . ?
C59A H59A 0.9800 . ?
C59A H59B 0.9800 . ?
C59A H59C 0.9800 . ?
C60A H60A 0.9800 . ?
C60A H60B 0.9800 . ?
C60A H60C 0.9800 . ?
C57 C58 1.523(5) . ?
C57 C59 1.521(5) . ?
C57 C60 1.514(5) . ?
C58 H58D 0.9800 . ?
C58 H58E 0.9800 . ?
C58 H58F 0.9800 . ?
C59 H59D 0.9800 . ?
C59 H59E 0.9800 . ?
C59 H59F 0.9800 . ?
C60 H60D 0.9800 . ?
C60 H60E 0.9800 . ?
C60 H60F 0.9800 . ?
O25 C61 1.257(3) . ?
O26 C61 1.241(3) . ?
C61 C62 1.528(7) . ?
C61 C62A 1.537(12) . ?
C62 C63 1.531(8) . ?
C62 C64 1.504(8) . ?
C62 C65 1.493(8) . ?
C63 H63A 0.9800 . ?
C63 H63B 0.9800 . ?
C63 H63C 0.9800 . ?
C64 H64A 0.9800 . ?
C64 H64B 0.9800 . ?
C64 H64C 0.9800 . ?
C65 H65A 0.9800 . ?
C65 H65B 0.9800 . ?
C65 H65C 0.9800 . ?
C62A C63A 1.522(13) . ?
C62A C64A 1.517(13) . ?
C62A C65A 1.500(13) . ?
C63A H63D 0.9800 . ?
C63A H63E 0.9800 . ?
C63A H63F 0.9800 . ?
C64A H64D 0.9800 . ?
C64A H64E 0.9800 . ?
C64A H64F 0.9800 . ?
C65A H65D 0.9800 . ?
C65A H65E 0.9800 . ?
C65A H65F 0.9800 . ?
O27 C66 1.244(3) . ?
O28 C66 1.238(3) . ?
C66 C67 1.529(7) . ?
C66 C67A 1.537(11) . ?
C67 C68 1.513(8) . ?
C67 C69 1.510(8) . ?
C67 C70 1.540(8) . ?
C68 H68A 0.9800 . ?
C68 H68B 0.9800 . ?
C68 H68C 0.9800 . ?
C69 H69A 0.9800 . ?
C69 H69B 0.9800 . ?
C69 H69C 0.9800 . ?
C70 H70A 0.9800 . ?
C70 H70B 0.9800 . ?
C70 H70C 0.9800 . ?
C67A C68A 1.508(12) . ?
C67A C69A 1.524(12) . ?
C67A C70A 1.513(12) . ?
C68A H68D 0.9800 . ?
C68A H68E 0.9800 . ?
C68A H68F 0.9800 . ?
C69A H69D 0.9800 . ?
C69A H69E 0.9800 . ?
C69A H69F 0.9800 . ?
C70A H70D 0.9800 . ?
C70A H70E 0.9800 . ?
C70A H70F 0.9800 . ?
O29 C71 1.265(3) . ?
O30 C71 1.246(3) . ?
C71 C72 1.545(10) . ?
C71 C72A 1.493(13) . ?
C72 C73 1.514(10) . ?
C72 C74 1.524(10) . ?
C72 C75 1.541(10) . ?
C73 H73A 0.9800 . ?
C73 H73B 0.9800 . ?
C73 H73C 0.9800 . ?
C74 H74A 0.9800 . ?
C74 H74B 0.9800 . ?
C74 H74C 0.9800 . ?
C75 H75A 0.9800 . ?
C75 H75B 0.9800 . ?
C75 H75C 0.9800 . ?
C72A C73A 1.511(11) . ?
C72A C74A 1.510(11) . ?
C72A C75A 1.530(12) . ?
C73A H73D 0.9800 . ?
C73A H73E 0.9800 . ?
C73A H73F 0.9800 . ?
C74A H74D 0.9800 . ?
C74A H74E 0.9800 . ?
C74A H74F 0.9800 . ?
C75A H75D 0.9800 . ?
C75A H75E 0.9800 . ?
C75A H75F 0.9800 . ?
O31 C76 1.252(3) . ?
O32 C76 1.238(3) . ?
C76 C77 1.530(5) . ?
C76 C77A 1.540(12) . ?
C77 C78 1.528(6) . ?
C77 C79 1.526(7) . ?
C77 C80 1.521(6) . ?
C78 H78A 0.9800 . ?
C78 H78B 0.9800 . ?
C78 H78C 0.9800 . ?
C79 H79A 0.9800 . ?
C79 H79B 0.9800 . ?
C79 H79C 0.9800 . ?
C80 H80A 0.9800 . ?
C80 H80B 0.9800 . ?
C80 H80C 0.9800 . ?
C77A C78A 1.513(12) . ?
C77A C79A 1.528(13) . ?
C77A C80A 1.528(13) . ?
C78A H78D 0.9800 . ?
C78A H78E 0.9800 . ?
C78A H78F 0.9800 . ?
C79A H79D 0.9800 . ?
C79A H79E 0.9800 . ?
C79A H79F 0.9800 . ?
C80A H80D 0.9800 . ?
C80A H80E 0.9800 . ?
C80A H80F 0.9800 . ?
N1 H1 0.8800 . ?
N1 C81 1.343(3) . ?
N1 C83 1.372(4) . ?
N2 H2 0.8800 . ?
N2 C81 1.323(3) . ?
N2 C82 1.371(4) . ?
C81 C85 1.470(3) . ?
C82 C83 1.345(4) . ?
C82 C84 1.490(5) . ?
C83 H83 0.9500 . ?
C84 H84A 0.9800 . ?
C84 H84B 0.9800 . ?
C84 H84C 0.9800 . ?
C85 H85A 0.9800 . ?
C85 H85B 0.9800 . ?
C85 H85C 0.9800 . ?
N1A H1A 0.8800 . ?
N1A C81A 1.352(13) . ?
N1A C83A 1.376(16) . ?
N2A H2A 0.8800 . ?
N2A C81A 1.209(13) . ?
N2A C82A 1.401(16) . ?
C81A C85A 1.470(3) . ?
C82A C83A 1.336(17) . ?
C82A C84A 1.480(17) . ?
C83A H83A 0.9500 . ?
C84A H84D 0.9800 . ?
C84A H84E 0.9800 . ?
C84A H84F 0.9800 . ?
C85A H85D 0.9800 . ?
C85A H85E 0.9800 . ?
C85A H85F 0.9800 . ?
C32A C33A 1.534(11) . ?
C32A C34A 1.507(11) . ?
C32A C35A 1.520(11) . ?
C33A H33D 0.9800 . ?
C33A H33E 0.9800 . ?
C33A H33F 0.9800 . ?
C34A H34D 0.9800 . ?
C34A H34E 0.9800 . ?
C34A H34F 0.9800 . ?
C35A H35D 0.9800 . ?
C35A H35E 0.9800 . ?
C35A H35F 0.9800 . ?

loop_
_geom_torsion_atom_site_label_1
_geom_torsion_atom_site_label_2
_geom_torsion_atom_site_label_3
_geom_torsion_atom_site_label_4
_geom_torsion
_geom_torsion_site_symmetry_1
_geom_torsion_site_symmetry_2
_geom_torsion_site_symmetry_3
_geom_torsion_site_symmetry_4
_geom_torsion_publ_flag
Cr1 O2 C1 O1 -33.3(3) . . . . ?
Cr1 O2 C1 C2 144.43(16) . . . . ?
Cr1 O8 C16 O7 22.9(4) . . . . ?
Cr1 O8 C16 C17 -155.33(17) . . . . ?
Cr1 O30 C71 O29 10.5(4) . . . . ?
Cr1 O30 C71 C72 -172.6(5) . . . . ?
Cr1 O30 C71 C72A -163.2(6) . . . . ?
Cr1 O32 C76 O31 10.6(4) . . . . ?
Cr1 O32 C76 C77 -162.9(3) . . . . ?
Cr1 O32 C76 C77A -178.2(9) . . . . ?
Cr2 O26 C61 O25 -16.6(4) . . . . ?
Cr2 O26 C61 C62 161.1(3) . . . . ?
Cr2 O26 C61 C62A 161.7(7) . . . . ?
Cr2 O28 C66 O27 -11.1(5) . . . . ?
Cr2 O28 C66 C67 163.4(3) . . . . ?
Cr2 O28 C66 C67A 178.0(6) . . . . ?
Cr2 O29 C71 O30 2.6(4) . . . . ?
Cr2 O29 C71 C72 -174.4(5) . . . . ?
Cr2 O29 C71 C72A 176.1(6) . . . . ?
Cr2 O31 C76 O32 3.3(5) . . . . ?
Cr2 O31 C76 C77 176.7(4) . . . . ?
Cr2 O31 C76 C77A -168.3(8) . . . . ?
Cr3 O22 C51 O21 5.3(4) . . . . ?
Cr3 O22 C51 C52 -168.9(3) . . . . ?
Cr3 O22 C51 C52A 179.1(4) . . . . ?
Cr3 O24 C56 O23 -0.3(5) . . . . ?
Cr3 O24 C56 C57A 175.6(11) . . . . ?
Cr3 O24 C56 C57 177.0(2) . . . . ?
Cr3 O25 C61 O26 1.4(4) . . . . ?
Cr3 O25 C61 C62 -176.3(3) . . . . ?
Cr3 O25 C61 C62A -176.9(7) . . . . ?
Cr3 O27 C66 O28 -5.5(5) . . . . ?
Cr3 O27 C66 C67 179.9(3) . . . . ?
Cr3 O27 C66 C67A 165.5(6) . . . . ?
Cr4 O18 C41 O17 24.5(3) . . . . ?
Cr4 O18 C41 C42 -151.86(18) . . . . ?
Cr4 O20 C46 O19 -13.8(4) . . . . ?
Cr4 O20 C46 C47 165.4(4) . . . . ?
Cr4 O20 C46 C47A 163.1(5) . . . . ?
Cr4 O21 C51 O22 -9.1(4) . . . . ?
Cr4 O21 C51 C52 165.7(3) . . . . ?
Cr4 O21 C51 C52A 178.5(5) . . . . ?
Cr4 O23 C56 O24 1.7(5) . . . . ?
Cr4 O23 C56 C57A -174.3(10) . . . . ?
Cr4 O23 C56 C57 -175.5(2) . . . . ?
Cr5 O14 C31 O13 -0.1(4) . . . . ?
Cr5 O14 C31 C32 -180.0(5) . . . . ?
Cr5 O14 C31 C32A -175.7(7) . . . . ?
Cr5 O16 C36 O15 -10.3(4) . . . . ?
Cr5 O16 C36 C37 169.33(18) . . . . ?
Cr5 O17 C41 O18 -17.2(3) . . . . ?
Cr5 O17 C41 C42 159.20(17) . . . . ?
Cr5 O19 C46 O20 21.4(4) . . . . ?
Cr5 O19 C46 C47 -157.8(3) . . . . ?
Cr5 O19 C46 C47A -155.1(6) . . . . ?
Cr6 O10 C21 O9 10.7(4) . . . . ?
Cr6 O10 C21 C22A -159.9(12) . . . . ?
Cr6 O10 C21 C22 -173.25(18) . . . . ?
Cr6 O12 C26 O11 12.6(4) . . . . ?
Cr6 O12 C26 C27 -166.12(17) . . . . ?
Cr6 O13 C31 O14 -15.2(3) . . . . ?
Cr6 O13 C31 C32 164.7(5) . . . . ?
Cr6 O13 C31 C32A 160.1(8) . . . . ?
Cr6 O15 C36 O16 -11.8(4) . . . . ?
Cr6 O15 C36 C37 168.55(18) . . . . ?
Cr7 O4 C6 O3 8.5(4) . . . . ?
Cr7 O4 C6 C7 -171.5(3) . . . . ?
Cr7 O4 C6 C7A -158.9(9) . . . . ?
Cr7 O6 C11 O5 -9.0(4) . . . . ?
Cr7 O6 C11 C12 172.1(2) . . . . ?
Cr7 O6 C11 C12A 171.0(9) . . . . ?
Cr7 O9 C21 O10 24.9(3) . . . . ?
Cr7 O9 C21 C22A -164.5(12) . . . . ?
Cr7 O9 C21 C22 -151.17(19) . . . . ?
Cr7 O11 C26 O12 24.5(4) . . . . ?
Cr7 O11 C26 C27 -156.88(18) . . . . ?
Cr8 O1 C1 O2 37.1(3) . . . . ?
Cr8 O1 C1 C2 -140.56(16) . . . . ?
Cr8 O3 C6 O4 -35.7(3) . . . . ?
Cr8 O3 C6 C7 144.3(3) . . . . ?
Cr8 O3 C6 C7A 132.5(8) . . . . ?
Cr8 O5 C11 O6 -22.3(4) . . . . ?
Cr8 O5 C11 C12 156.6(2) . . . . ?
Cr8 O5 C11 C12A 157.8(10) . . . . ?
Cr8 O7 C16 O8 -17.8(3) . . . . ?
Cr8 O7 C16 C17 160.43(16) . . . . ?
F2 Cr2 F1 Cr1 -138.96(7) . . . . ?
F6 Cr7 F7 Cr8 136.47(7) . . . . ?
O1 C1 C2 C3 94.4(3) . . . . ?
O1 C1 C2 C4 -147.4(3) . . . . ?
O1 C1 C2 C5 -23.4(3) . . . . ?
O2 C1 C2 C3 -83.5(3) . . . . ?
O2 C1 C2 C4 34.8(3) . . . . ?
O2 C1 C2 C5 158.7(3) . . . . ?
O3 C6 C7 C8 5.0(6) . . . . ?
O3 C6 C7 C9 -118.0(5) . . . . ?
O3 C6 C7 C10 125.3(4) . . . . ?
O3 C6 C7A C8A -52.9(16) . . . . ?
O3 C6 C7A C9A -177.3(14) . . . . ?
O3 C6 C7A C10A 65.9(15) . . . . ?
O4 Cr7 F7 Cr8 45.34(8) . . . . ?
O4 C6 C7 C8 -175.0(5) . . . . ?
O4 C6 C7 C9 62.0(6) . . . . ?
O4 C6 C7 C10 -54.7(5) . . . . ?
O4 C6 C7A C8A 116.1(13) . . . . ?
O4 C6 C7A C9A -8.3(18) . . . . ?
O4 C6 C7A C10A -125.1(13) . . . . ?
O5 C11 C12 C13 12.0(5) . . . . ?
O5 C11 C12 C14 -106.2(5) . . . . ?
O5 C11 C12 C15 132.2(5) . . . . ?
O5 C11 C12A C13A -43.5(18) . . . . ?
O5 C11 C12A C14A -164.7(14) . . . . ?
O5 C11 C12A C15A 73.2(17) . . . . ?
O6 Cr7 F7 Cr8 -46.74(8) . . . . ?
O6 C11 C12 C13 -169.0(4) . . . . ?
O6 C11 C12 C14 72.8(5) . . . . ?
O6 C11 C12 C15 -48.9(6) . . . . ?
O6 C11 C12A C13A 136.6(14) . . . . ?
O6 C11 C12A C14A 15.4(18) . . . . ?
O6 C11 C12A C15A -106.8(15) . . . . ?
O7 C16 C17 C18 29.9(3) . . . . ?
O7 C16 C17 C19 152.5(3) . . . . ?
O7 C16 C17 C20 -87.0(3) . . . . ?
O8 C16 C17 C18 -151.7(2) . . . . ?
O8 C16 C17 C19 -29.2(3) . . . . ?
O8 C16 C17 C20 91.4(3) . . . . ?
O9 Cr7 F7 Cr8 -134.31(8) . . . . ?
O9 C21 C22A C23A -91.7(19) . . . . ?
O9 C21 C22A C24A 149.5(18) . . . . ?
O9 C21 C22A C25A 27(2) . . . . ?
O9 C21 C22 C23 -166.3(3) . . . . ?
O9 C21 C22 C24 73.5(3) . . . . ?
O9 C21 C22 C25 -44.7(4) . . . . ?
O10 C21 C22A C23A 79.7(18) . . . . ?
O10 C21 C22A C24A -39(2) . . . . ?
O10 C21 C22A C25A -161.9(15) . . . . ?
O10 C21 C22 C23 17.3(4) . . . . ?
O10 C21 C22 C24 -102.8(3) . . . . ?
O10 C21 C22 C25 139.0(4) . . . . ?
O11 C26 C27 C28 -120.1(3) . . . . ?
O11 C26 C27 C29 1.7(4) . . . . ?
O11 C26 C27 C30 122.0(3) . . . . ?
O12 C26 C27 C28 58.6(3) . . . . ?
O12 C26 C27 C29 -179.5(2) . . . . ?
O12 C26 C27 C30 -59.2(3) . . . . ?
O13 C31 C32 C33 154.6(9) . . . . ?
O13 C31 C32 C34 31.9(9) . . . . ?
O13 C31 C32 C35 -86.2(10) . . . . ?
O13 C31 C32A C33A 137.3(10) . . . . ?
O13 C31 C32A C34A 16.7(14) . . . . ?
O13 C31 C32A C35A -105.9(11) . . . . ?
O14 C31 C32 C33 -25.4(11) . . . . ?
O14 C31 C32 C34 -148.2(7) . . . . ?
O14 C31 C32 C35 93.7(10) . . . . ?
O14 C31 C32A C33A -46.9(14) . . . . ?
O14 C31 C32A C34A -167.4(13) . . . . ?
O14 C31 C32A C35A 70.0(13) . . . . ?
O15 C36 C37 C38 -56.9(3) . . . . ?
O15 C36 C37 C39 59.9(3) . . . . ?
O15 C36 C37 C40 -176.9(3) . . . . ?
O16 C36 C37 C38 123.4(3) . . . . ?
O16 C36 C37 C39 -119.8(3) . . . . ?
O16 C36 C37 C40 3.4(4) . . . . ?
O17 C41 C42 C43 32.5(3) . . . . ?
O17 C41 C42 C44 154.9(3) . . . . ?
O17 C41 C42 C45 -86.4(3) . . . . ?
O18 C41 C42 C43 -150.9(2) . . . . ?
O18 C41 C42 C44 -28.4(3) . . . . ?
O18 C41 C42 C45 90.3(3) . . . . ?
O19 C46 C47 C48 73.7(6) . . . . ?
O19 C46 C47 C49 -166.3(5) . . . . ?
O19 C46 C47 C50 -42.3(7) . . . . ?
O19 C46 C47A C48A 112.6(7) . . . . ?
O19 C46 C47A C49A -130.3(7) . . . . ?
O19 C46 C47A C50A -6.8(11) . . . . ?
O20 C46 C47 C48 -105.5(5) . . . . ?
O20 C46 C47 C49 14.5(7) . . . . ?
O20 C46 C47 C50 138.5(5) . . . . ?
O20 C46 C47A C48A -64.3(9) . . . . ?
O20 C46 C47A C49A 52.8(10) . . . . ?
O20 C46 C47A C50A 176.3(7) . . . . ?
O21 C51 C52 C53 -71.6(5) . . . . ?
O21 C51 C52 C54 167.3(5) . . . . ?
O21 C51 C52 C55 45.6(6) . . . . ?
O21 C51 C52A C53A -114.9(8) . . . . ?
O21 C51 C52A C54A 124.8(8) . . . . ?
O21 C51 C52A C55A 5.2(12) . . . . ?
O22 C51 C52 C53 103.3(4) . . . . ?
O22 C51 C52 C54 -17.8(6) . . . . ?
O22 C51 C52 C55 -139.5(5) . . . . ?
O22 C51 C52A C53A 71.5(9) . . . . ?
O22 C51 C52A C54A -48.7(9) . . . . ?
O22 C51 C52A C55A -168.4(9) . . . . ?
O23 C56 C57A C58A 159.7(16) . . . . ?
O23 C56 C57A C59A -81.8(17) . . . . ?
O23 C56 C57A C60A 37.7(19) . . . . ?
O23 C56 C57 C58 101.5(4) . . . . ?
O23 C56 C57 C59 -139.5(3) . . . . ?
O23 C56 C57 C60 -18.5(5) . . . . ?
O24 C56 C57A C58A -17(2) . . . . ?
O24 C56 C57A C59A 101.9(16) . . . . ?
O24 C56 C57A C60A -138.6(16) . . . . ?
O24 C56 C57 C58 -76.0(4) . . . . ?
O24 C56 C57 C59 43.1(4) . . . . ?
O24 C56 C57 C60 164.0(4) . . . . ?
O25 C61 C62 C63 0.5(8) . . . . ?
O25 C61 C62 C64 121.9(6) . . . . ?
O25 C61 C62 C65 -118.7(6) . . . . ?
O25 C61 C62A C63A -53.5(13) . . . . ?
O25 C61 C62A C64A 62.2(13) . . . . ?
O25 C61 C62A C65A -175.1(11) . . . . ?
O26 Cr2 F1 Cr1 130.51(8) . . . . ?
O26 C61 C62 C63 -177.3(6) . . . . ?
O26 C61 C62 C64 -55.9(7) . . . . ?
O26 C61 C62 C65 63.5(7) . . . . ?
O26 C61 C62A C63A 128.1(11) . . . . ?
O26 C61 C62A C64A -116.3(11) . . . . ?
O26 C61 C62A C65A 6.4(15) . . . . ?
O27 C66 C67 C68 -161.7(5) . . . . ?
O27 C66 C67 C69 -38.8(7) . . . . ?
O27 C66 C67 C70 79.8(6) . . . . ?
O27 C66 C67A C68A 146.8(9) . . . . ?
O27 C66 C67A C69A -92.9(10) . . . . ?
O27 C66 C67A C70A 28.7(12) . . . . ?
O28 C66 C67 C68 23.4(7) . . . . ?
O28 C66 C67 C69 146.2(6) . . . . ?
O28 C66 C67 C70 -95.1(5) . . . . ?
O28 C66 C67A C68A -41.5(12) . . . . ?
O28 C66 C67A C69A 78.8(11) . . . . ?
O28 C66 C67A C70A -159.6(9) . . . . ?
O29 Cr2 F1 Cr1 -49.07(9) . . . . ?
O29 C71 C72 C73 -56.8(9) . . . . ?
O29 C71 C72 C74 61.2(8) . . . . ?
O29 C71 C72 C75 -170.7(6) . . . . ?
O29 C71 C72A C73A -105.0(9) . . . . ?
O29 C71 C72A C74A 13.7(11) . . . . ?
O29 C71 C72A C75A 134.7(9) . . . . ?
O30 C71 C72 C73 126.0(7) . . . . ?
O30 C71 C72 C74 -116.0(7) . . . . ?
O30 C71 C72 C75 12.1(10) . . . . ?
O30 C71 C72A C73A 69.2(9) . . . . ?
O30 C71 C72A C74A -172.1(7) . . . . ?
O30 C71 C72A C75A -51.1(10) . . . . ?
O31 Cr2 F1 Cr1 43.33(10) . . . . ?
O31 C76 C77 C78 -86.2(6) . . . . ?
O31 C76 C77 C79 33.3(8) . . . . ?
O31 C76 C77 C80 155.2(6) . . . . ?
O31 C76 C77A C78A -115.3(13) . . . . ?
O31 C76 C77A C79A 4.0(18) . . . . ?
O31 C76 C77A C80A 127.3(13) . . . . ?
O32 C76 C77 C78 87.9(5) . . . . ?
O32 C76 C77 C79 -152.6(6) . . . . ?
O32 C76 C77 C80 -30.7(6) . . . . ?
O32 C76 C77A C78A 72.5(13) . . . . ?
O32 C76 C77A C79A -168.2(15) . . . . ?
O32 C76 C77A C80A -44.9(15) . . . . ?
N2 C82 C83 N1 0.9(5) . . . . ?
C81 N1 C83 C82 -1.3(4) . . . . ?
C81 N2 C82 C83 -0.2(5) . . . . ?
C81 N2 C82 C84 179.4(4) . . . . ?
C82 N2 C81 N1 -0.6(4) . . . . ?
C82 N2 C81 C85 -178.5(3) . . . . ?
C83 N1 C81 N2 1.1(3) . . . . ?
C83 N1 C81 C85 179.0(3) . . . . ?
C84 C82 C83 N1 -178.7(5) . . . . ?
N2A C82A C83A N1A 6(4) . . . . ?
C81A N1A C83A C82A -3(3) . . . . ?
C81A N2A C82A C83A -8(3) . . . . ?
C81A N2A C82A C84A 179(3) . . . . ?
C82A N2A C81A N1A 7(2) . . . . ?
C82A N2A C81A C85A 176.6(16) . . . . ?
C83A N1A C81A N2A -3(2) . . . . ?
C83A N1A C81A C85A -173.9(13) . . . . ?
C84A C82A C83A N1A 178(4) . . . . ?
